data_1576787
loop_
_publ_author_name
'Luevano, Makayla R.'
'Stennett, Cary R.'
'Ma, Eric'
'Ziller, Joseph W.'
'Furche, Filipp'
'Evans, William J.'

_publ_section_title
;
 Unexpected dispersion-stabilized tris(terphenylthiolate) complexes,
 Ln(SAr <sup><i>i</i>Pr6</sup>)<sub>3</sub>, arising from two-electron
 reduction by Ln(SAr <sup><i>i</i>Pr6</sup>)<sub>2</sub> [Ar
 <sup><i>i</i>Pr6</sup> =
 C<sub>6</sub>H<sub>3</sub>-2,6-(C<sub>6</sub>H<sub>2</sub>-2,6,4-
 <sup><i>i</i></sup> Pr<sub>3</sub>)<sub>2</sub>].
;
_journal_issue 16
_journal_name_full 'Chemical science'
_journal_page_first 8160
_journal_page_last 8167
_journal_paper_doi 10.1039/d6sc00248j
_journal_volume 17
_journal_year 2026
_chemical_formula_moiety 'C108 H147 La S3'
_chemical_formula_sum 'C108 H147 La S3'
_chemical_formula_weight 1680.34
_chemical_melting_point ?
_chemical_properties_physical Air-sensitive,Moisture-sensitive,Oxygen-sensitive
_space_group_crystal_system monoclinic
_space_group_IT_number 14
_space_group_name_Hall '-P 2ybc'
_space_group_name_H-M_alt 'P 1 21/c 1'
_atom_sites_solution_hydrogens mixed
_atom_sites_solution_primary dual
_atom_sites_solution_secondary difmap
_audit_creation_date 2025-12-19
_audit_creation_method
;
Olex2 1.5
(compiled 2025.07.13 svn.rb7424aed for OlexSys, GUI svn.r7314)
;
_audit_update_record
;
2025-12-19 deposited with the CCDC.	2026-02-23 downloaded from the CCDC.
;
_cell_angle_alpha 90
_cell_angle_beta 100.2320(10)
_cell_angle_gamma 90
_cell_formula_units_Z 4
_cell_length_a 14.8533(10)
_cell_length_b 44.125(3)
_cell_length_c 16.4431(11)
_cell_measurement_reflns_used 9894
_cell_measurement_temperature 100.11
_cell_measurement_theta_max 29.18
_cell_measurement_theta_min 2.20
_cell_volume 10605.4(12)
_computing_cell_refinement 'SAINT V8.40B (?, 2016)'
_computing_data_collection 'Bruker APEX2 2014.11-0, 2014'
_computing_data_reduction 'SAINT V8.40B (?, 2016)'
_computing_molecular_graphics 'Olex2 1.5 (Dolomanov et al., 2009)'
_computing_publication_material 'Olex2 1.5 (Dolomanov et al., 2009)'
_computing_structure_refinement 'XL  (Sheldrick, 2008)'
_computing_structure_solution 'Bruker SHELXTL 2014/4 (XT)'
_diffrn_ambient_temperature 100.11
_diffrn_measured_fraction_theta_full 1.000
_diffrn_measured_fraction_theta_max 0.999
_diffrn_measurement_device_type 'Bruker APEX-II CCD'
_diffrn_measurement_method '\f and \w scans'
_diffrn_radiation_type MoK\a
_diffrn_radiation_wavelength 0.71073
_diffrn_reflns_av_R_equivalents 0.0754
_diffrn_reflns_av_unetI/netI 0.0714
_diffrn_reflns_Laue_measured_fraction_full 1.000
_diffrn_reflns_Laue_measured_fraction_max 0.999
_diffrn_reflns_limit_h_max 20
_diffrn_reflns_limit_h_min -21
_diffrn_reflns_limit_k_max 63
_diffrn_reflns_limit_k_min -63
_diffrn_reflns_limit_l_max 23
_diffrn_reflns_limit_l_min -21
_diffrn_reflns_number 142360
_diffrn_reflns_point_group_measured_fraction_full 1.000
_diffrn_reflns_point_group_measured_fraction_max 0.999
_diffrn_reflns_theta_full 25.242
_diffrn_reflns_theta_max 30.540
_diffrn_reflns_theta_min 1.671
_diffrn_source 'Bruker IuS'
_diffrn_source_current 30.0
_diffrn_source_power 1.5
_diffrn_source_voltage 50.0
_diffrn_standards_number 0
_exptl_absorpt_coefficient_mu 0.503
_exptl_absorpt_correction_T_max 0.7461
_exptl_absorpt_correction_T_min 0.6916
_exptl_absorpt_correction_type multi-scan
_exptl_absorpt_process_details
;
SADABS-2016/2 (Bruker,2016/2) was used for absorption correction.
wR2(int) was 0.0377 before and 0.0352 after correction.
The Ratio of minimum to maximum transmission is 0.9270.
The \l/2 correction factor is Not present.
;
_exptl_crystal_colour colourless
_exptl_crystal_colour_primary colourless
_exptl_crystal_density_diffrn 1.052
_exptl_crystal_density_meas ?
_exptl_crystal_density_method 'not measured'
_exptl_crystal_description prism
_exptl_crystal_F_000 3600
_exptl_crystal_recrystallization_method 'Re-crystallisation from solvent: diethyl ether'
_exptl_crystal_size_max 0.178
_exptl_crystal_size_mid 0.104
_exptl_crystal_size_min 0.084
_refine_diff_density_max 0.851
_refine_diff_density_min -0.952
_refine_diff_density_rms 0.086
_refine_ls_extinction_method none
_refine_ls_goodness_of_fit_ref 1.020
_refine_ls_hydrogen_treatment mixed
_refine_ls_matrix_type full
_refine_ls_number_parameters 1431
_refine_ls_number_reflns 32455
_refine_ls_number_restraints 54
_refine_ls_restrained_S_all 1.025
_refine_ls_R_factor_all 0.0820
_refine_ls_R_factor_gt 0.0521
_refine_ls_shift/su_max 0.003
_refine_ls_shift/su_mean 0.000
_refine_ls_structure_factor_coef Fsqd
_refine_ls_weighting_details 'w=1/[\s^2^(Fo^2^)+(0.0509P)^2^+5.1548P] where P=(Fo^2^+2Fc^2^)/3'
_refine_ls_weighting_scheme calc
_refine_ls_wR_factor_gt 0.1046
_refine_ls_wR_factor_ref 0.1136
_reflns_Friedel_coverage 0.000
_reflns_number_gt 23110
_reflns_number_total 32455
_reflns_threshold_expression 'I > 2\s(I)'
_cod_data_source_file d6sc00248j2.cif
_cod_data_source_block mrl47
_cod_depositor_comments
;
The following automatic conversions were performed:

data item '_chemical_melting_point' value 'not measured' was changed
to '?' -- the value is undefined or not given.

data item '_exptl_crystal_density_meas' value 'not measured' was
changed to '?' -- the value is perceived as not measured.

Automatic conversion script
Id: cif_fix_values 8170 2020-07-09 18:12:32Z antanas 

 Adding full bibliography for 1576785--1576790.cif.
;
_cod_original_cell_volume 10605.5(13)
_cod_database_code 1576787
_shelx_space_group_comment
;
The symmetry employed for this shelxl refinement is uniquely defined
by the following loop, which should always be used as a source of
symmetry information in preference to the above space-group names.
They are only intended as comments.
;
_shelx_estimated_absorpt_t_max 0.959
_shelx_estimated_absorpt_t_min 0.916
_olex2_refinement_description
;
1. Fixed Uiso
 At 1.2 times of:
  All C(H) groups, All C(H,H) groups
 At 1.5 times of:
  All C(H,H,H) groups
2. Restrained distances
 C57-C55
 1.55 with sigma of 0.02
 C57A-C55
 1.55 with sigma of 0.02
 C65A-C64 = C65-C64
 1.55 with sigma of 0.02
 C57-C55 \\sim C57A-C55
 with sigma of 0.02
 C65A-C64 \\sim C65-C64
 with sigma of 0.02
3. Uiso/Uaniso restraints and constraints
C69 \\sim C67 \\sim C68A \\sim C68: within 2A with sigma of 0.001 and sigma for
terminal atoms of 0.002 within 2A
C66 \\sim C64 \\sim C65A \\sim C65: within 2A with sigma of 0.001 and sigma for
terminal atoms of 0.002 within 2A
4. Others
 Fixed Sof: H64(0.5) H64A(0.5) C65(0.5) H65A(0.5) H65B(0.5) H65C(0.5) H55(0.5)
 H55A(0.5) C57(0.5) H57A(0.5) H57B(0.5) H57C(0.5) H67(0.6) H67A(0.4) C68(0.6)
 H68A(0.6) H68B(0.6) H68C(0.6) C68A(0.4) H68D(0.4) H68E(0.4) H68F(0.4)
 C65A(0.5) H65D(0.5) H65E(0.5) H65F(0.5) C57A(0.5) H57D(0.5) H57E(0.5) H57F(0.5)
5.a Ternary CH refined with riding coordinates:
 C88(H88), C103(H103), C64(H64), C64(H64A), C55(H55), C55(H55A), C67(H67),
 C67(H67A)
5.b Idealised Me refined as rotating group:
 C87(H87A,H87B,H87C), C29(H29A,H29B,H29C), C54(H54A,H54B,H54C), C33(H33A,H33B,
 H33C), C15(H15A,H15B,H15C), C72(H72A,H72B,H72C), C108(H10A,H10B,H10C),
 C102(H10J,H10K,H10L), C104(H10M,H10N,H10O), C65(H65A,H65B,H65C), C66(H66A,H66B,
 H66C), C105(H10P,H10Q,H10R), C57(H57A,H57B,H57C), C56(H56A,H56B,H56C),
 C68(H68A,H68B,H68C), C69(H69A,H69B,H69C), C68A(H68D,H68E,H68F), C65A(H65D,H65E,
 H65F), C57A(H57D,H57E,H57F)
;
_smtbx_masks_void_probe_radius 1.2
_smtbx_masks_void_truncation_radius 1.2
_olex2_submission_special_instructions 'No special instructions were received'

loop_
_space_group_symop_operation_xyz
'x, y, z'
'-x, y+1/2, -z+1/2'
'-x, -y, -z'
'x, -y-1/2, z-1/2'

loop_
_atom_site_label
_atom_site_type_symbol
_atom_site_fract_x
_atom_site_fract_y
_atom_site_fract_z
_atom_site_U_iso_or_equiv
_atom_site_adp_type
_atom_site_occupancy
_atom_site_site_symmetry_order
_atom_site_calc_flag
_atom_site_refinement_flags_posn
_atom_site_refinement_flags_adp
_atom_site_refinement_flags_occupancy
_atom_site_disorder_assembly
_atom_site_disorder_group
La1 La 0.56478(2) 0.62397(2) 0.42834(2) 0.01362(4) Uani 1 1 d . . . . .
S3 S 0.51709(4) 0.62598(2) 0.58779(3) 0.01652(11) Uani 1 1 d . . . . .
S1 S 0.75335(4) 0.63989(2) 0.43180(4) 0.01608(11) Uani 1 1 d . . . . .
S2 S 0.42763(4) 0.60581(2) 0.29496(4) 0.01983(12) Uani 1 1 d . . . . .
C83 C 0.49954(16) 0.54944(5) 0.39856(14) 0.0164(4) Uani 1 1 d . . . . .
C7 C 0.85745(15) 0.70751(5) 0.44954(14) 0.0147(4) Uani 1 1 d . . . . .
C6 C 0.88394(15) 0.63297(5) 0.33188(13) 0.0139(4) Uani 1 1 d . . . . .
C73 C 0.54366(15) 0.59444(5) 0.65405(14) 0.0157(4) Uani 1 1 d . . . . .
C24 C 0.82042(16) 0.55294(5) 0.26051(15) 0.0173(5) Uani 1 1 d . . . . .
C78 C 0.53354(15) 0.59642(5) 0.73769(14) 0.0157(4) Uani 1 1 d . . . . .
C80 C 0.66104(15) 0.56647(5) 0.50456(14) 0.0155(4) Uani 1 1 d . . . . .
C82 C 0.58082(16) 0.55107(5) 0.36637(14) 0.0159(4) Uani 1 1 d . . . . .
C23 C 0.82073(15) 0.58461(5) 0.26222(14) 0.0159(4) Uani 1 1 d . . . . .
C22 C 0.87067(15) 0.59932(5) 0.33134(14) 0.0151(4) Uani 1 1 d . . . . .
C2 C 0.87615(15) 0.68343(5) 0.38958(14) 0.0146(4) Uani 1 1 d . . . . .
C81 C 0.65913(16) 0.56072(5) 0.41986(15) 0.0158(4) Uani 1 1 d . . . . .
C74 C 0.57486(15) 0.56707(5) 0.62551(14) 0.0154(4) Uani 1 1 d . . . . .
C45 C 0.57652(16) 0.68894(5) 0.37918(15) 0.0169(5) Uani 1 1 d . . . . .
C91 C 0.40817(16) 0.54988(5) 0.51338(15) 0.0176(5) Uani 1 1 d . . . . .
C25 C 0.86858(16) 0.53563(5) 0.32500(14) 0.0163(4) Uani 1 1 d . . . . .
C4 C 0.98477(16) 0.67247(5) 0.29807(15) 0.0184(5) Uani 1 1 d . . . . .
C5 C 0.95373(16) 0.64291(5) 0.29127(14) 0.0173(5) Uani 1 1 d . . . . .
C1 C 0.84049(14) 0.65354(5) 0.37924(13) 0.0133(4) Uani 1 1 d . . . . .
C8 C 0.89675(15) 0.70472(5) 0.53380(14) 0.0157(4) Uani 1 1 d . . . . .
C85 C 0.75480(16) 0.57224(5) 0.55754(15) 0.0170(4) Uani 1 1 d . . . . .
C84 C 0.49680(15) 0.55522(5) 0.48140(14) 0.0152(4) Uani 1 1 d . . . . .
C12 C 0.82097(15) 0.73585(5) 0.41964(14) 0.0148(4) Uani 1 1 d . . . . .
C79 C 0.57845(15) 0.56355(5) 0.53541(14) 0.0146(4) Uani 1 1 d . . . . .
C49 C 0.51626(17) 0.67574(5) 0.22978(14) 0.0180(5) Uani 1 1 d . . . . .
C88 C 0.58864(17) 0.53875(5) 0.28148(14) 0.0189(5) Uani 1 1 d . . . . .
H88 H 0.637104 0.550638 0.260552 0.023 Uiso 1 1 calc R U . . .
C28 C 0.77599(17) 0.60212(6) 0.18615(15) 0.0193(5) Uani 1 1 d . . . . .
C75 C 0.59738(17) 0.54254(6) 0.67851(15) 0.0196(5) Uani 1 1 d . . . . .
C3 C 0.94697(16) 0.69199(5) 0.34846(15) 0.0179(5) Uani 1 1 d . . . . .
C13 C 0.94148(17) 0.67509(5) 0.56819(15) 0.0186(5) Uani 1 1 d . . . . .
C87 C 0.75953(17) 0.59524(6) 0.62753(15) 0.0213(5) Uani 1 1 d . . . . .
H87A H 0.723410 0.613173 0.607421 0.032 Uiso 1 1 calc R U . . .
H87B H 0.823336 0.601171 0.646783 0.032 Uiso 1 1 calc R U . . .
H87C H 0.734867 0.586136 0.673326 0.032 Uiso 1 1 calc R U . . .
C26 C 0.91890(16) 0.55090(5) 0.39186(15) 0.0170(4) Uani 1 1 d . . . . .
C99 C 0.55326(17) 0.64467(5) 0.82065(15) 0.0209(5) Uani 1 1 d . . . . .
C43 C 0.41880(15) 0.67200(5) 0.34376(14) 0.0163(4) Uani 1 1 d . . . . .
C44 C 0.50452(16) 0.67835(5) 0.31977(14) 0.0151(4) Uani 1 1 d . . . . .
C46 C 0.56757(16) 0.69371(5) 0.46175(14) 0.0165(4) Uani 1 1 d . . . . .
C27 C 0.92287(15) 0.58258(5) 0.39614(14) 0.0150(4) Uani 1 1 d . . . . .
C38 C 0.34186(16) 0.66138(6) 0.27901(15) 0.0191(5) Uani 1 1 d . . . . .
C11 C 0.82782(16) 0.76059(5) 0.47330(15) 0.0172(5) Uani 1 1 d . . . . .
C47 C 0.48363(17) 0.68643(5) 0.48360(15) 0.0189(5) Uani 1 1 d . . . . .
C36 C 0.98490(19) 0.58909(6) 0.55096(16) 0.0229(5) Uani 1 1 d . . . . .
C20 C 0.68415(18) 0.75560(6) 0.31880(16) 0.0212(5) Uani 1 1 d . . . . .
C94 C 0.49561(16) 0.62409(6) 0.77101(14) 0.0188(4) Uani 1 1 d . . . . .
C19 C 0.77955(16) 0.74129(5) 0.32936(15) 0.0180(5) Uani 1 1 d . . . . .
C93 C 0.37329(19) 0.51747(6) 0.49427(19) 0.0253(5) Uani 1 1 d . . . . .
C37 C 0.34213(16) 0.63148(5) 0.25056(14) 0.0187(5) Uani 1 1 d . . . . .
C31 C 0.87314(17) 0.50140(5) 0.31738(16) 0.0194(5) Uani 1 1 d . . . . .
C9 C 0.90323(17) 0.73013(5) 0.58452(15) 0.0183(5) Uani 1 1 d . . . . .
C34 C 0.99251(16) 0.59755(5) 0.46240(15) 0.0175(5) Uani 1 1 d . . . . .
C52 C 0.64191(17) 0.70877(6) 0.52339(15) 0.0212(5) Uani 1 1 d . . . . .
C98 C 0.5158(2) 0.67141(6) 0.84626(17) 0.0276(6) Uani 1 1 d . . . . .
C42 C 0.27221(16) 0.62163(6) 0.18593(15) 0.0222(5) Uani 1 1 d . . . . .
C48 C 0.40811(17) 0.67630(6) 0.42629(15) 0.0214(5) Uani 1 1 d . . . . .
C76 C 0.59050(17) 0.54508(6) 0.76122(15) 0.0216(5) Uani 1 1 d . . . . .
C29 C 0.67678(18) 0.59328(6) 0.15280(17) 0.0273(6) Uani 1 1 d . . . . .
H29A H 0.673935 0.571777 0.137688 0.041 Uiso 1 1 calc R U . . .
H29B H 0.653295 0.605539 0.103929 0.041 Uiso 1 1 calc R U . . .
H29C H 0.639509 0.596870 0.195423 0.041 Uiso 1 1 calc R U . . .
C77 C 0.55849(17) 0.57157(6) 0.78983(15) 0.0205(5) Uani 1 1 d . . . . .
C58 C 0.27619(17) 0.59182(6) 0.14312(15) 0.0246(5) Uani 1 1 d . . . . .
C32 C 0.8697(2) 0.48481(6) 0.39823(19) 0.0277(6) Uani 1 1 d . . . . .
C41 C 0.20080(18) 0.64176(7) 0.15723(16) 0.0272(6) Uani 1 1 d . . . . .
C51 C 0.4828(2) 0.70470(7) 0.18302(18) 0.0308(6) Uani 1 1 d . . . . .
C89 C 0.6214(2) 0.50570(6) 0.29240(19) 0.0265(6) Uani 1 1 d . . . . .
C97 C 0.4231(2) 0.67766(6) 0.82582(18) 0.0296(6) Uani 1 1 d . . . . .
C86 C 0.79894(18) 0.54203(6) 0.58961(18) 0.0237(5) Uani 1 1 d . . . . .
C54 C 0.66674(19) 0.69165(6) 0.60440(16) 0.0270(6) Uani 1 1 d . . . . .
H54A H 0.716753 0.702163 0.640339 0.041 Uiso 1 1 calc R U . . .
H54B H 0.686186 0.671053 0.593426 0.041 Uiso 1 1 calc R U . . .
H54C H 0.613288 0.690681 0.631714 0.041 Uiso 1 1 calc R U . . .
C63 C 0.23467(17) 0.56554(6) 0.16721(16) 0.0252(5) Uani 1 1 d . . . . .
C10 C 0.87133(16) 0.75864(5) 0.55502(15) 0.0190(5) Uani 1 1 d . . . . .
C92 C 0.33452(19) 0.57273(7) 0.4804(2) 0.0285(6) Uani 1 1 d . . . . .
C33 C 0.95877(19) 0.49208(6) 0.2840(2) 0.0328(7) Uani 1 1 d . . . . .
H33A H 1.013332 0.498917 0.322089 0.049 Uiso 1 1 calc R U . . .
H33B H 0.957569 0.501368 0.229644 0.049 Uiso 1 1 calc R U . . .
H33C H 0.960314 0.469966 0.278719 0.049 Uiso 1 1 calc R U . . .
C17 C 0.7987(2) 0.80039(6) 0.62741(18) 0.0251(5) Uani 1 1 d . . . . .
C95 C 0.40029(17) 0.62968(6) 0.75284(14) 0.0216(5) Uani 1 1 d . . . . .
C50 C 0.6137(2) 0.66841(8) 0.21902(18) 0.0293(6) Uani 1 1 d . . . . .
C39 C 0.27122(17) 0.68112(6) 0.24679(17) 0.0241(5) Uani 1 1 d . . . . .
C21 C 0.84091(19) 0.76182(6) 0.28714(17) 0.0245(5) Uani 1 1 d . . . . .
C96 C 0.36689(19) 0.65632(6) 0.78070(17) 0.0271(6) Uani 1 1 d . . . . .
C90 C 0.5023(2) 0.53992(7) 0.21585(17) 0.0284(6) Uani 1 1 d . . . . .
C70 C 0.18346(18) 0.56571(6) 0.23938(17) 0.0243(5) Uani 1 1 d . . . . .
C14 C 1.04371(19) 0.67553(7) 0.5654(2) 0.0330(7) Uani 1 1 d . . . . .
C59 C 0.31969(18) 0.59104(7) 0.07386(16) 0.0321(6) Uani 1 1 d . . . . .
C15 C 0.9251(2) 0.66800(6) 0.65527(16) 0.0305(6) Uani 1 1 d . . . . .
H15A H 0.953210 0.683812 0.693373 0.046 Uiso 1 1 calc R U . . .
H15B H 0.952485 0.648341 0.672972 0.046 Uiso 1 1 calc R U . . .
H15C H 0.859203 0.667302 0.655358 0.046 Uiso 1 1 calc R U . . .
C60 C 0.3207(2) 0.56375(9) 0.03079(18) 0.0410(8) Uani 1 1 d . . . . .
C71 C 0.1971(2) 0.53677(7) 0.2912(2) 0.0329(6) Uani 1 1 d . . . . .
C106 C 0.65544(19) 0.63851(6) 0.84507(17) 0.0269(6) Uani 1 1 d . . . . .
C16 C 0.88727(18) 0.78660(6) 0.60945(16) 0.0217(5) Uani 1 1 d . . . . .
C53 C 0.6128(2) 0.74118(6) 0.5392(2) 0.0323(6) Uani 1 1 d . . . . .
C40 C 0.19934(18) 0.67102(7) 0.18719(17) 0.0287(6) Uani 1 1 d . . . . .
C30 C 0.8330(2) 0.59910(8) 0.11750(18) 0.0311(6) Uani 1 1 d . . . . .
C61 C 0.2807(2) 0.53751(8) 0.05421(19) 0.0394(7) Uani 1 1 d . . . . .
C18 C 0.9411(2) 0.81084(7) 0.5716(2) 0.0317(6) Uani 1 1 d . . . . .
C35 C 1.08840(18) 0.59027(7) 0.44656(18) 0.0270(6) Uani 1 1 d . . . . .
C62 C 0.2378(2) 0.53887(7) 0.12277(19) 0.0342(7) Uani 1 1 d . . . . .
C72 C 0.08148(19) 0.57089(7) 0.20818(18) 0.0323(6) Uani 1 1 d . . . . .
H72A H 0.072700 0.590262 0.178694 0.048 Uiso 1 1 calc R U . . .
H72B H 0.049157 0.571304 0.255204 0.048 Uiso 1 1 calc R U . . .
H72C H 0.057150 0.554421 0.170642 0.048 Uiso 1 1 calc R U . . .
C108 C 0.6959(2) 0.65139(8) 0.93192(18) 0.0402(7) Uani 1 1 d . . . . .
H10A H 0.694448 0.673587 0.930023 0.060 Uiso 1 1 calc R U . . .
H10B H 0.759211 0.644491 0.948248 0.060 Uiso 1 1 calc R U . . .
H10C H 0.659403 0.644212 0.972228 0.060 Uiso 1 1 calc R U . . .
C101 C 0.3182(2) 0.58028(8) 0.7643(2) 0.0410(8) Uani 1 1 d . . . . .
C107 C 0.7076(2) 0.65103(8) 0.7818(2) 0.0345(7) Uani 1 1 d . . . . .
C100 C 0.33567(18) 0.60603(7) 0.70687(18) 0.0292(6) Uani 1 1 d . . . . .
C103 C 0.3846(2) 0.70725(7) 0.8532(3) 0.0489(9) Uani 1 1 d . . . . .
H103 H 0.316330 0.706318 0.839446 0.059 Uiso 1 1 calc R U . . .
C102 C 0.2446(2) 0.61884(9) 0.6630(2) 0.0462(9) Uani 1 1 d . . . . .
H10J H 0.211953 0.603368 0.626373 0.069 Uiso 1 1 calc R U . . .
H10K H 0.255811 0.636579 0.630314 0.069 Uiso 1 1 calc R U . . .
H10L H 0.207577 0.624820 0.704049 0.069 Uiso 1 1 calc R U . . .
C64 C 0.3614(2) 0.61934(9) 0.0430(2) 0.0529(8) Uani 1 1 d D U . . .
H64 H 0.368870 0.633963 0.090219 0.063 Uiso 0.5 1 calc R U P A 1
H64A H 0.379020 0.633966 0.089603 0.063 Uiso 0.5 1 calc R U P B 2
C104 C 0.4160(3) 0.73365(9) 0.8097(4) 0.0860(17) Uani 1 1 d . . . . .
H10M H 0.395036 0.752422 0.832123 0.129 Uiso 1 1 calc R U . . .
H10N H 0.390771 0.732309 0.750538 0.129 Uiso 1 1 calc R U . . .
H10O H 0.482997 0.733635 0.817664 0.129 Uiso 1 1 calc R U . . .
C65 C 0.4547(6) 0.6158(3) 0.0223(6) 0.0547(11) Uani 0.5 1 d D U P C 1
H65A H 0.497212 0.608924 0.071334 0.082 Uiso 0.5 1 calc R U P C 1
H65B H 0.475380 0.635262 0.003797 0.082 Uiso 0.5 1 calc R U P C 1
H65C H 0.452594 0.600757 -0.021957 0.082 Uiso 0.5 1 calc R U P C 1
C66 C 0.2922(3) 0.63419(10) -0.0261(2) 0.0607(9) Uani 1 1 d . U . . .
H66A H 0.319074 0.652576 -0.045247 0.091 Uiso 1 1 calc R U . . .
H66B H 0.236620 0.639475 -0.004965 0.091 Uiso 1 1 calc R U . . .
H66C H 0.276910 0.619973 -0.072327 0.091 Uiso 1 1 calc R U . . .
C105 C 0.4125(4) 0.71238(12) 0.9463(4) 0.105(2) Uani 1 1 d . . . . .
H10P H 0.479299 0.711403 0.961653 0.157 Uiso 1 1 calc R U . . .
H10Q H 0.384981 0.696659 0.976134 0.157 Uiso 1 1 calc R U . . .
H10R H 0.391167 0.732350 0.960725 0.157 Uiso 1 1 calc R U . . .
C55 C 0.3175(2) 0.67317(9) 0.4569(2) 0.0469(9) Uani 1 1 d D . . . .
H55 H 0.342596 0.666941 0.514954 0.056 Uiso 0.5 1 calc R U P D 1
H55A H 0.282272 0.687712 0.416668 0.056 Uiso 0.5 1 calc R U P E 2
C57 C 0.2781(5) 0.70040(14) 0.4743(6) 0.051(2) Uani 0.5 1 d D . P F 1
H57A H 0.325254 0.713620 0.505106 0.076 Uiso 0.5 1 calc R U P F 1
H57B H 0.230842 0.696482 0.507657 0.076 Uiso 0.5 1 calc R U P F 1
H57C H 0.250509 0.710311 0.422554 0.076 Uiso 0.5 1 calc R U P F 1
C56 C 0.2594(3) 0.64741(7) 0.4338(3) 0.0602(12) Uani 1 1 d . . . . .
H56A H 0.236861 0.647808 0.374029 0.090 Uiso 1 1 calc R U . . .
H56B H 0.207471 0.648121 0.463063 0.090 Uiso 1 1 calc R U . . .
H56C H 0.294275 0.628747 0.448442 0.090 Uiso 1 1 calc R U . . .
C67 C 0.2805(3) 0.50798(11) 0.0059(3) 0.0711(10) Uani 1 1 d . U . . .
H67 H 0.250349 0.491709 0.033808 0.085 Uiso 0.6 1 calc R U P G 1
H67A H 0.265315 0.492928 0.046851 0.085 Uiso 0.4 1 calc R U P H 2
C68 C 0.2287(5) 0.5124(2) -0.0813(5) 0.0727(12) Uani 0.6 1 d . U P I 1
H68A H 0.167526 0.520363 -0.079378 0.109 Uiso 0.6 1 calc R U P I 1
H68B H 0.223082 0.492868 -0.110330 0.109 Uiso 0.6 1 calc R U P I 1
H68C H 0.261824 0.526701 -0.110680 0.109 Uiso 0.6 1 calc R U P I 1
C69 C 0.3741(3) 0.49785(11) -0.0034(3) 0.0802(11) Uani 1 1 d . U . . .
H69A H 0.400239 0.512456 -0.037632 0.120 Uiso 1 1 calc R U . . .
H69B H 0.370263 0.477887 -0.029929 0.120 Uiso 1 1 calc R U . . .
H69C H 0.413085 0.496568 0.051171 0.120 Uiso 1 1 calc R U . . .
C68A C 0.1936(8) 0.5063(3) -0.0622(8) 0.0724(13) Uani 0.4 1 d . U P I 2
H68D H 0.138952 0.507669 -0.036688 0.109 Uiso 0.4 1 calc R U P I 2
H68E H 0.193026 0.486959 -0.091830 0.109 Uiso 0.4 1 calc R U P I 2
H68F H 0.193994 0.523053 -0.101164 0.109 Uiso 0.4 1 calc R U P I 2
C65A C 0.4476(6) 0.6109(3) 0.0045(6) 0.0541(11) Uani 0.5 1 d D U P C 2
H65D H 0.427800 0.603790 -0.052340 0.081 Uiso 0.5 1 calc R U P C 2
H65E H 0.482168 0.594859 0.037390 0.081 Uiso 0.5 1 calc R U P C 2
H65F H 0.486480 0.628843 0.004311 0.081 Uiso 0.5 1 calc R U P C 2
C57A C 0.3122(4) 0.69206(15) 0.5366(4) 0.0373(14) Uani 0.5 1 d D . P F 2
H57D H 0.348719 0.682106 0.584691 0.056 Uiso 0.5 1 calc R U P F 2
H57E H 0.248351 0.693403 0.544244 0.056 Uiso 0.5 1 calc R U P F 2
H57F H 0.336114 0.712489 0.530717 0.056 Uiso 0.5 1 calc R U P F 2
H34 H 0.9862(17) 0.6185(6) 0.4579(16) 0.016(7) Uiso 1 1 d . . . . .
H28 H 0.7752(17) 0.6229(6) 0.2031(16) 0.017(6) Uiso 1 1 d . . . . .
H75 H 0.6133(18) 0.5237(6) 0.6553(16) 0.019(7) Uiso 1 1 d . . . . .
H16 H 0.9242(19) 0.7808(6) 0.6616(17) 0.023(7) Uiso 1 1 d . . . . .
H19 H 0.7748(19) 0.7208(7) 0.3014(17) 0.026(7) Uiso 1 1 d . . . . .
H20A H 0.6620(17) 0.7577(6) 0.2597(16) 0.014(6) Uiso 1 1 d . . . . .
H20B H 0.6876(17) 0.7770(6) 0.3453(16) 0.016(6) Uiso 1 1 d . . . . .
H20C H 0.640(2) 0.7442(7) 0.3439(18) 0.031(8) Uiso 1 1 d . . . . .
H4 H 1.0330(17) 0.6798(6) 0.2736(15) 0.014(6) Uiso 1 1 d . . . . .
H49 H 0.4760(17) 0.6594(6) 0.2086(15) 0.013(6) Uiso 1 1 d . . . . .
H13 H 0.9141(16) 0.6590(6) 0.5341(15) 0.009(6) Uiso 1 1 d . . . . .
H26 H 0.9550(19) 0.5407(6) 0.4338(17) 0.025(7) Uiso 1 1 d . . . . .
H60 H 0.350(2) 0.5647(7) -0.0129(19) 0.032(8) Uiso 1 1 d . . . . .
H39 H 0.2769(19) 0.7011(7) 0.2660(17) 0.024(7) Uiso 1 1 d . . . . .
H106 H 0.6654(19) 0.6182(6) 0.8531(17) 0.022(7) Uiso 1 1 d . . . . .
H81 H 0.7119(16) 0.5611(5) 0.4033(14) 0.005(6) Uiso 1 1 d . . . . .
H83 H 0.4453(18) 0.5430(6) 0.3635(16) 0.016(6) Uiso 1 1 d . . . . .
H85 H 0.7924(18) 0.5804(6) 0.5178(16) 0.022(7) Uiso 1 1 d . . . . .
H31 H 0.8198(18) 0.4961(6) 0.2789(16) 0.017(7) Uiso 1 1 d . . . . .
H40 H 0.153(2) 0.6853(7) 0.1664(18) 0.031(8) Uiso 1 1 d . . . . .
H62 H 0.209(2) 0.5220(7) 0.1392(18) 0.032(8) Uiso 1 1 d . . . . .
H70 H 0.2051(19) 0.5816(7) 0.2724(18) 0.027(8) Uiso 1 1 d . . . . .
H21A H 0.852(2) 0.7819(8) 0.3140(19) 0.040(9) Uiso 1 1 d . . . . .
H21B H 0.8130(18) 0.7645(6) 0.2284(17) 0.022(7) Uiso 1 1 d . . . . .
H45 H 0.6371(17) 0.6928(5) 0.3663(15) 0.011(6) Uiso 1 1 d . . . . .
H21C H 0.903(2) 0.7541(6) 0.2879(16) 0.022(7) Uiso 1 1 d . . . . .
H11 H 0.8034(17) 0.7799(6) 0.4516(15) 0.016(6) Uiso 1 1 d . . . . .
H3 H 0.9682(16) 0.7124(6) 0.3569(15) 0.011(6) Uiso 1 1 d . . . . .
H89A H 0.629(2) 0.4985(7) 0.2415(19) 0.031(8) Uiso 1 1 d . . . . .
H89B H 0.678(2) 0.5051(7) 0.332(2) 0.046(10) Uiso 1 1 d . . . . .
H18A H 1.001(2) 0.8021(8) 0.559(2) 0.049(10) Uiso 1 1 d . . . . .
H18B H 0.906(2) 0.8186(7) 0.518(2) 0.039(9) Uiso 1 1 d . . . . .
H18C H 0.9553(19) 0.8285(7) 0.6112(18) 0.026(7) Uiso 1 1 d . . . . .
H89C H 0.5719(19) 0.4932(6) 0.3097(16) 0.020(7) Uiso 1 1 d . . . . .
H96 H 0.305(2) 0.6603(6) 0.7673(18) 0.028(8) Uiso 1 1 d . . . . .
H91 H 0.4191(18) 0.5521(6) 0.5731(17) 0.023(7) Uiso 1 1 d . . . . .
H24 H 0.786(2) 0.5429(7) 0.2125(18) 0.033(8) Uiso 1 1 d . . . . .
H41 H 0.1521(19) 0.6344(6) 0.1128(17) 0.024(7) Uiso 1 1 d . . . . .
H10G H 0.705(2) 0.6732(8) 0.7857(19) 0.037(9) Uiso 1 1 d . . . . .
H10H H 0.778(2) 0.6472(7) 0.8025(19) 0.039(9) Uiso 1 1 d . . . . .
H10I H 0.680(3) 0.6412(10) 0.723(3) 0.091(15) Uiso 1 1 d . . . . .
H51A H 0.518(2) 0.7218(7) 0.2025(18) 0.031(8) Uiso 1 1 d . . . . .
H51B H 0.490(2) 0.7032(7) 0.129(2) 0.041(9) Uiso 1 1 d . . . . .
H51C H 0.417(2) 0.7090(7) 0.1817(19) 0.035(9) Uiso 1 1 d . . . . .
H30A H 0.8347(19) 0.5784(7) 0.0969(17) 0.024(7) Uiso 1 1 d . . . . .
H30B H 0.803(2) 0.6111(8) 0.068(2) 0.042(9) Uiso 1 1 d . . . . .
H30C H 0.894(2) 0.6043(7) 0.1346(19) 0.038(9) Uiso 1 1 d . . . . .
H50A H 0.6131(18) 0.6647(6) 0.1599(18) 0.023(7) Uiso 1 1 d . . . . .
H50B H 0.661(2) 0.6837(8) 0.235(2) 0.048(10) Uiso 1 1 d . . . . .
H50C H 0.638(2) 0.6504(7) 0.2517(19) 0.036(9) Uiso 1 1 d . . . . .
H9 H 0.9337(17) 0.7282(6) 0.6419(16) 0.017(7) Uiso 1 1 d . . . . .
H17A H 0.7645(18) 0.8075(6) 0.5786(17) 0.020(7) Uiso 1 1 d . . . . .
H17B H 0.815(2) 0.8193(7) 0.6676(19) 0.040(9) Uiso 1 1 d . . . . .
H17C H 0.766(2) 0.7855(8) 0.651(2) 0.043(9) Uiso 1 1 d . . . . .
H36A H 1.035(2) 0.5974(7) 0.5909(19) 0.035(8) Uiso 1 1 d . . . . .
H36B H 0.928(2) 0.5981(8) 0.567(2) 0.049(10) Uiso 1 1 d . . . . .
H36C H 0.9902(19) 0.5667(7) 0.5608(17) 0.024(7) Uiso 1 1 d . . . . .
H14A H 1.057(2) 0.6790(7) 0.509(2) 0.042(9) Uiso 1 1 d . . . . .
H14B H 1.070(2) 0.6543(8) 0.584(2) 0.046(10) Uiso 1 1 d . . . . .
H14C H 1.074(2) 0.6927(7) 0.6005(19) 0.035(8) Uiso 1 1 d . . . . .
H52 H 0.6936(18) 0.7100(6) 0.4975(16) 0.019(7) Uiso 1 1 d . . . . .
H5 H 0.9836(17) 0.6283(6) 0.2633(16) 0.016(6) Uiso 1 1 d . . . . .
H92A H 0.359(2) 0.5930(7) 0.4947(19) 0.035(8) Uiso 1 1 d . . . . .
H92B H 0.3193(19) 0.5706(6) 0.4208(18) 0.024(7) Uiso 1 1 d . . . . .
H92C H 0.277(2) 0.5670(7) 0.500(2) 0.044(9) Uiso 1 1 d . . . . .
H47 H 0.4756(18) 0.6895(6) 0.5396(17) 0.022(7) Uiso 1 1 d . . . . .
H71A H 0.169(2) 0.5206(8) 0.256(2) 0.054(11) Uiso 1 1 d . . . . .
H90A H 0.480(2) 0.5594(7) 0.2046(18) 0.030(8) Uiso 1 1 d . . . . .
H71B H 0.171(2) 0.5382(7) 0.349(2) 0.038(9) Uiso 1 1 d . . . . .
H90B H 0.514(2) 0.5311(7) 0.163(2) 0.039(9) Uiso 1 1 d . . . . .
H71C H 0.258(2) 0.5315(7) 0.3037(19) 0.036(9) Uiso 1 1 d . . . . .
H90C H 0.453(2) 0.5287(7) 0.230(2) 0.040(9) Uiso 1 1 d . . . . .
H32A H 0.867(2) 0.4630(8) 0.3895(19) 0.040(9) Uiso 1 1 d . . . . .
H32B H 0.818(2) 0.4913(7) 0.4169(19) 0.035(9) Uiso 1 1 d . . . . .
H32C H 0.924(2) 0.4889(7) 0.438(2) 0.037(9) Uiso 1 1 d . . . . .
H35A H 1.0962(18) 0.5962(6) 0.3897(18) 0.023(7) Uiso 1 1 d . . . . .
H35B H 1.137(2) 0.6005(7) 0.4851(19) 0.037(9) Uiso 1 1 d . . . . .
H98 H 0.5579(18) 0.6870(6) 0.8786(16) 0.017(7) Uiso 1 1 d . . . . .
H35C H 1.097(2) 0.5687(8) 0.4485(19) 0.035(9) Uiso 1 1 d . . . . .
H53A H 0.556(2) 0.7414(7) 0.5617(19) 0.033(8) Uiso 1 1 d . . . . .
H53B H 0.661(2) 0.7528(8) 0.581(2) 0.050(10) Uiso 1 1 d . . . . .
H10D H 0.279(3) 0.5665(9) 0.731(2) 0.056(11) Uiso 1 1 d . . . . .
H10E H 0.284(3) 0.5894(9) 0.806(2) 0.062(12) Uiso 1 1 d . . . . .
H10F H 0.373(2) 0.5712(7) 0.789(2) 0.039(9) Uiso 1 1 d . . . . .
H53C H 0.598(3) 0.7512(9) 0.489(2) 0.059(12) Uiso 1 1 d . . . . .
H100 H 0.363(2) 0.5996(7) 0.669(2) 0.037(9) Uiso 1 1 d . . . . .
H93A H 0.420(2) 0.5030(7) 0.5156(19) 0.038(9) Uiso 1 1 d . . . . .
H93B H 0.357(2) 0.5161(7) 0.434(2) 0.036(9) Uiso 1 1 d . . . . .
H77 H 0.5512(19) 0.5736(6) 0.8423(18) 0.024(7) Uiso 1 1 d . . . . .
H93C H 0.320(2) 0.5145(8) 0.521(2) 0.048(10) Uiso 1 1 d . . . . .
H76 H 0.605(2) 0.5294(7) 0.7973(18) 0.031(8) Uiso 1 1 d . . . . .
H86A H 0.8584(19) 0.5460(6) 0.6219(16) 0.018(7) Uiso 1 1 d . . . . .
H86B H 0.764(2) 0.5326(7) 0.6268(19) 0.038(9) Uiso 1 1 d . . . . .
H86C H 0.8060(19) 0.5280(7) 0.5452(18) 0.027(8) Uiso 1 1 d . . . . .

loop_
_atom_site_aniso_label
_atom_site_aniso_U_11
_atom_site_aniso_U_22
_atom_site_aniso_U_33
_atom_site_aniso_U_23
_atom_site_aniso_U_13
_atom_site_aniso_U_12
La1 0.01249(6) 0.01602(6) 0.01259(6) 0.00132(5) 0.00285(4) 0.00002(5)
S3 0.0210(3) 0.0152(2) 0.0137(2) 0.0010(2) 0.0041(2) 0.0001(2)
S1 0.0133(3) 0.0161(3) 0.0198(3) 0.0024(2) 0.0053(2) -0.0011(2)
S2 0.0199(3) 0.0168(3) 0.0204(3) 0.0008(2) -0.0029(2) -0.0011(2)
C83 0.0162(11) 0.0157(10) 0.0168(11) -0.0007(9) 0.0019(9) -0.0006(9)
C7 0.0152(11) 0.0128(10) 0.0160(11) 0.0010(8) 0.0030(8) 0.0002(8)
C6 0.0153(10) 0.0127(10) 0.0130(10) 0.0011(8) 0.0007(8) 0.0023(8)
C73 0.0144(11) 0.0172(11) 0.0153(11) 0.0022(9) 0.0018(8) -0.0025(8)
C24 0.0176(11) 0.0175(11) 0.0168(11) -0.0014(9) 0.0033(9) 0.0001(9)
C78 0.0149(11) 0.0184(11) 0.0138(10) -0.0017(8) 0.0021(8) -0.0032(8)
C80 0.0174(11) 0.0110(10) 0.0188(11) 0.0007(8) 0.0046(9) -0.0014(8)
C82 0.0198(11) 0.0119(10) 0.0166(11) 0.0020(8) 0.0050(9) 0.0002(8)
C23 0.0164(11) 0.0176(11) 0.0145(11) 0.0012(9) 0.0050(8) 0.0032(9)
C22 0.0153(11) 0.0148(10) 0.0164(11) 0.0008(8) 0.0059(8) 0.0015(8)
C2 0.0151(11) 0.0143(10) 0.0144(10) 0.0019(8) 0.0028(8) 0.0025(8)
C81 0.0160(11) 0.0123(10) 0.0205(12) 0.0012(9) 0.0068(9) -0.0015(8)
C74 0.0148(11) 0.0172(11) 0.0138(10) 0.0018(8) 0.0014(8) -0.0037(8)
C45 0.0176(11) 0.0124(10) 0.0211(12) 0.0023(9) 0.0048(9) -0.0003(8)
C91 0.0139(11) 0.0213(11) 0.0179(12) -0.0027(9) 0.0034(9) -0.0005(9)
C25 0.0168(11) 0.0136(10) 0.0195(11) -0.0002(9) 0.0057(9) 0.0017(8)
C4 0.0170(11) 0.0195(11) 0.0210(12) 0.0032(9) 0.0093(9) -0.0006(9)
C5 0.0193(11) 0.0172(11) 0.0167(11) 0.0007(9) 0.0072(9) 0.0044(9)
C1 0.0114(10) 0.0138(10) 0.0146(10) 0.0017(8) 0.0019(8) 0.0008(8)
C8 0.0152(11) 0.0155(10) 0.0167(11) 0.0016(9) 0.0034(9) 0.0011(8)
C85 0.0144(11) 0.0184(11) 0.0179(11) 0.0017(9) 0.0023(9) -0.0016(9)
C84 0.0133(10) 0.0121(10) 0.0201(11) 0.0022(8) 0.0029(9) 0.0018(8)
C12 0.0143(10) 0.0157(10) 0.0144(10) 0.0000(8) 0.0030(8) -0.0005(8)
C79 0.0175(11) 0.0097(9) 0.0170(11) 0.0019(8) 0.0039(9) 0.0005(8)
C49 0.0213(12) 0.0181(11) 0.0149(11) -0.0005(9) 0.0041(9) -0.0033(9)
C88 0.0221(12) 0.0186(11) 0.0176(11) -0.0025(9) 0.0082(9) -0.0014(9)
C28 0.0206(12) 0.0191(11) 0.0180(12) 0.0004(9) 0.0030(9) 0.0003(9)
C75 0.0198(12) 0.0169(11) 0.0218(12) 0.0021(9) 0.0028(9) -0.0014(9)
C3 0.0193(12) 0.0150(11) 0.0199(12) 0.0017(9) 0.0046(9) -0.0011(9)
C13 0.0210(12) 0.0158(10) 0.0179(11) -0.0017(10) 0.0004(9) 0.0033(9)
C87 0.0188(12) 0.0252(12) 0.0193(12) 0.0001(10) 0.0023(9) -0.0037(10)
C26 0.0166(11) 0.0167(11) 0.0175(11) 0.0017(9) 0.0023(9) 0.0043(9)
C99 0.0263(13) 0.0186(11) 0.0175(11) 0.0034(9) 0.0027(10) -0.0037(10)
C43 0.0152(11) 0.0159(10) 0.0176(11) 0.0028(9) 0.0021(9) 0.0007(8)
C44 0.0181(11) 0.0118(10) 0.0164(11) 0.0016(8) 0.0058(9) 0.0005(8)
C46 0.0192(11) 0.0134(10) 0.0164(11) 0.0010(9) 0.0016(9) 0.0014(8)
C27 0.0152(11) 0.0145(10) 0.0159(11) 0.0009(8) 0.0042(8) 0.0017(8)
C38 0.0149(11) 0.0232(12) 0.0188(12) 0.0037(9) 0.0023(9) -0.0028(9)
C11 0.0184(11) 0.0126(10) 0.0206(12) 0.0017(9) 0.0033(9) 0.0006(9)
C47 0.0225(12) 0.0202(11) 0.0150(11) 0.0014(9) 0.0066(9) 0.0004(9)
C36 0.0205(13) 0.0304(14) 0.0171(12) -0.0006(10) 0.0016(10) -0.0021(11)
C20 0.0225(13) 0.0191(12) 0.0209(13) 0.0024(10) 0.0008(10) 0.0011(10)
C94 0.0229(11) 0.0223(11) 0.0118(10) 0.0008(10) 0.0046(8) -0.0051(10)
C19 0.0213(12) 0.0140(10) 0.0184(11) 0.0010(9) 0.0029(9) 0.0026(9)
C93 0.0220(13) 0.0226(13) 0.0335(15) 0.0056(11) 0.0111(11) -0.0021(10)
C37 0.0157(11) 0.0235(12) 0.0161(11) 0.0039(9) 0.0006(9) -0.0021(9)
C31 0.0173(12) 0.0143(11) 0.0259(13) -0.0009(9) 0.0020(10) 0.0010(9)
C9 0.0191(11) 0.0208(11) 0.0148(11) 0.0001(9) 0.0019(9) 0.0019(9)
C34 0.0164(11) 0.0170(11) 0.0187(11) 0.0004(9) 0.0021(9) 0.0015(9)
C52 0.0212(12) 0.0227(12) 0.0198(12) -0.0043(10) 0.0044(10) -0.0054(10)
C98 0.0354(15) 0.0188(12) 0.0281(14) -0.0013(11) 0.0043(12) -0.0072(11)
C42 0.0177(11) 0.0305(13) 0.0180(11) 0.0058(10) 0.0023(9) -0.0047(10)
C48 0.0179(12) 0.0247(12) 0.0225(12) 0.0042(10) 0.0057(10) 0.0001(9)
C76 0.0233(13) 0.0216(12) 0.0188(12) 0.0063(10) 0.0009(10) -0.0027(10)
C29 0.0260(14) 0.0258(13) 0.0265(14) 0.0077(11) -0.0057(11) -0.0016(11)
C77 0.0240(13) 0.0235(12) 0.0143(11) 0.0031(9) 0.0045(9) -0.0049(10)
C58 0.0167(12) 0.0378(15) 0.0176(12) -0.0034(11) -0.0013(9) -0.0048(10)
C32 0.0310(15) 0.0175(12) 0.0337(15) 0.0057(11) 0.0032(13) -0.0002(11)
C41 0.0197(13) 0.0393(16) 0.0199(13) 0.0059(11) -0.0038(10) -0.0041(11)
C51 0.0431(18) 0.0282(15) 0.0209(14) 0.0081(11) 0.0052(12) -0.0028(13)
C89 0.0256(14) 0.0259(13) 0.0279(14) -0.0072(11) 0.0044(11) 0.0020(11)
C97 0.0359(16) 0.0220(13) 0.0343(15) 0.0004(11) 0.0154(12) 0.0000(11)
C86 0.0196(13) 0.0221(12) 0.0285(14) 0.0042(11) 0.0015(11) -0.0007(10)
C54 0.0282(14) 0.0294(14) 0.0213(13) -0.0029(11) -0.0016(11) -0.0069(11)
C63 0.0187(12) 0.0324(14) 0.0241(13) -0.0092(11) 0.0032(10) -0.0034(10)
C10 0.0198(12) 0.0177(11) 0.0199(12) -0.0029(9) 0.0048(9) 0.0016(9)
C92 0.0192(13) 0.0270(14) 0.0388(17) 0.0004(12) 0.0038(12) 0.0031(11)
C33 0.0281(15) 0.0198(13) 0.0533(19) -0.0069(12) 0.0146(13) 0.0046(11)
C17 0.0310(15) 0.0219(13) 0.0226(13) -0.0061(11) 0.0049(11) 0.0039(11)
C95 0.0235(12) 0.0283(13) 0.0139(11) 0.0009(9) 0.0059(9) -0.0026(10)
C50 0.0262(14) 0.0443(17) 0.0195(13) -0.0038(12) 0.0101(11) -0.0006(13)
C39 0.0192(12) 0.0248(13) 0.0280(14) 0.0062(11) 0.0033(10) 0.0013(10)
C21 0.0260(14) 0.0255(13) 0.0230(13) 0.0078(11) 0.0071(11) 0.0022(11)
C96 0.0230(14) 0.0324(14) 0.0281(14) 0.0022(11) 0.0102(11) 0.0029(11)
C90 0.0318(15) 0.0319(15) 0.0206(14) -0.0055(11) 0.0025(11) 0.0069(12)
C70 0.0230(13) 0.0247(13) 0.0268(13) -0.0070(11) 0.0083(10) -0.0055(10)
C14 0.0200(14) 0.0320(16) 0.0463(19) 0.0070(14) 0.0044(13) 0.0061(12)
C59 0.0212(13) 0.0564(19) 0.0175(13) -0.0050(12) -0.0002(10) -0.0090(13)
C15 0.0425(17) 0.0248(13) 0.0241(14) 0.0062(11) 0.0052(12) 0.0091(12)
C60 0.0269(15) 0.077(2) 0.0212(14) -0.0153(15) 0.0097(12) -0.0037(15)
C71 0.0345(17) 0.0291(15) 0.0357(17) -0.0002(13) 0.0077(13) -0.0025(13)
C106 0.0289(14) 0.0234(14) 0.0245(14) 0.0038(11) -0.0062(11) -0.0046(11)
C16 0.0245(13) 0.0223(12) 0.0174(12) -0.0051(10) 0.0017(10) 0.0013(10)
C53 0.0414(18) 0.0220(13) 0.0343(17) -0.0092(12) 0.0090(14) -0.0033(12)
C40 0.0199(13) 0.0344(15) 0.0301(15) 0.0114(12) -0.0003(11) 0.0038(11)
C30 0.0319(16) 0.0426(18) 0.0194(13) 0.0059(12) 0.0059(12) 0.0039(13)
C61 0.0298(16) 0.053(2) 0.0354(17) -0.0215(15) 0.0064(13) -0.0057(14)
C18 0.0352(16) 0.0277(14) 0.0324(15) -0.0091(13) 0.0065(13) -0.0084(13)
C35 0.0193(13) 0.0386(16) 0.0249(14) -0.0058(12) 0.0085(10) -0.0044(11)
C62 0.0286(15) 0.0405(17) 0.0353(16) -0.0158(14) 0.0103(12) -0.0093(13)
C72 0.0257(14) 0.0390(16) 0.0345(16) -0.0026(13) 0.0120(12) 0.0022(12)
C108 0.0455(19) 0.0457(19) 0.0257(15) 0.0029(13) -0.0039(13) -0.0080(15)
C101 0.0311(17) 0.0430(19) 0.049(2) -0.0115(16) 0.0070(15) -0.0144(15)
C107 0.0274(16) 0.0410(18) 0.0352(17) 0.0014(14) 0.0056(13) 0.0007(13)
C100 0.0179(13) 0.0446(17) 0.0251(14) -0.0134(13) 0.0038(11) -0.0028(11)
C103 0.044(2) 0.0286(16) 0.079(3) -0.0058(17) 0.0255(19) 0.0024(14)
C102 0.0252(15) 0.068(2) 0.0408(18) -0.0128(17) -0.0056(13) 0.0008(15)
C64 0.0514(15) 0.084(2) 0.0259(13) 0.0035(14) 0.0139(12) -0.0198(14)
C104 0.075(3) 0.038(2) 0.157(5) 0.015(3) 0.053(3) 0.010(2)
C65 0.0497(19) 0.086(2) 0.030(2) 0.0028(19) 0.0108(17) -0.0209(19)
C66 0.0614(18) 0.088(2) 0.0358(15) 0.0099(15) 0.0165(14) -0.0085(17)
C105 0.105(4) 0.082(4) 0.124(5) -0.064(4) 0.012(4) 0.007(3)
C55 0.0240(15) 0.084(3) 0.0371(18) -0.0222(17) 0.0167(13) -0.0218(16)
C57 0.036(4) 0.035(4) 0.094(6) -0.022(4) 0.045(4) -0.008(3)
C56 0.054(2) 0.0267(16) 0.114(3) 0.0036(19) 0.053(2) -0.0048(15)
C67 0.066(2) 0.086(2) 0.0659(19) -0.0498(18) 0.0227(16) -0.0080(17)
C68 0.068(3) 0.087(3) 0.065(2) -0.050(2) 0.018(2) -0.008(2)
C69 0.074(2) 0.091(2) 0.079(2) -0.046(2) 0.0251(18) -0.0010(19)
C68A 0.068(3) 0.087(3) 0.065(2) -0.050(2) 0.019(2) -0.009(2)
C65A 0.0493(19) 0.086(2) 0.029(2) 0.0027(19) 0.0107(17) -0.0223(19)
C57A 0.029(3) 0.043(4) 0.046(4) -0.005(3) 0.022(3) -0.002(3)

loop_
_atom_type_symbol
_atom_type_description
_atom_type_scat_dispersion_real
_atom_type_scat_dispersion_imag
_atom_type_scat_source
C C 0.0033 0.0016 'International Tables Vol C Tables 4.2.6.8 and 6.1.1.4'
H H 0.0000 0.0000 'International Tables Vol C Tables 4.2.6.8 and 6.1.1.4'
La La -0.2871 2.4523 'International Tables Vol C Tables 4.2.6.8 and 6.1.1.4'
S S 0.1246 0.1234 'International Tables Vol C Tables 4.2.6.8 and 6.1.1.4'

loop_
_exptl_crystal_face_index_h
_exptl_crystal_face_index_k
_exptl_crystal_face_index_l
_exptl_crystal_face_perp_dist
0.00 -1.00 0.00 0.0750
0.00 1.00 0.00 0.0810
-2.00 0.00 -1.00 0.0450
2.00 1.00 2.00 0.0280
-1.00 2.00 -2.00 0.0310
0.00 -2.00 1.00 0.0720
0.00 2.00 -1.00 0.0530
-1.00 -2.00 2.00 0.0670
1.00 2.00 -2.00 0.0430
0.00 -1.00 -1.00 0.0380
2.00 -1.00 -2.00 0.0430
-1.00 1.00 1.00 0.0520

loop_
_geom_angle_atom_site_label_1
_geom_angle_atom_site_label_2
_geom_angle_atom_site_label_3
_geom_angle
_geom_angle_site_symmetry_1
_geom_angle_site_symmetry_3
_geom_angle_publ_flag
S3 La1 S1 112.087(17) . . ?
S3 La1 C80 79.81(4) . . ?
S3 La1 C81 104.82(4) . . ?
S3 La1 C45 104.82(5) . . ?
S3 La1 C44 115.07(4) . . ?
S3 La1 C46 78.72(4) . . ?
S1 La1 C80 79.20(4) . . ?
S1 La1 C81 77.13(4) . . ?
S1 La1 C45 70.62(5) . . ?
S1 La1 C44 90.17(4) . . ?
S1 La1 C46 76.92(4) . . ?
S2 La1 S3 117.482(18) . . ?
S2 La1 S1 130.407(18) . . ?
S2 La1 C80 107.54(4) . . ?
S2 La1 C81 88.82(5) . . ?
S2 La1 C45 97.49(5) . . ?
S2 La1 C44 70.80(4) . . ?
S2 La1 C46 113.59(4) . . ?
C80 La1 C81 26.26(6) . . ?
C80 La1 C46 138.74(6) . . ?
C45 La1 C80 149.01(6) . . ?
C45 La1 C81 142.41(6) . . ?
C45 La1 C44 26.78(6) . . ?
C45 La1 C46 26.41(6) . . ?
C44 La1 C80 164.37(6) . . ?
C44 La1 C81 139.99(6) . . ?
C44 La1 C46 46.92(6) . . ?
C46 La1 C81 153.10(6) . . ?
C73 S3 La1 118.68(8) . . ?
C1 S1 La1 149.32(8) . . ?
C37 S2 La1 120.39(8) . . ?
C82 C83 H83 118.7(16) . . ?
C84 C83 C82 122.4(2) . . ?
C84 C83 H83 118.8(16) . . ?
C8 C7 C2 119.24(19) . . ?
C8 C7 C12 119.0(2) . . ?
C12 C7 C2 119.92(19) . . ?
C5 C6 C22 114.56(19) . . ?
C5 C6 C1 120.5(2) . . ?
C1 C6 C22 124.3(2) . . ?
C78 C73 S3 120.03(18) . . ?
C74 C73 S3 121.45(17) . . ?
C74 C73 C78 118.5(2) . . ?
C23 C24 H24 118.2(18) . . ?
C25 C24 C23 122.1(2) . . ?
C25 C24 H24 119.6(18) . . ?
C73 C78 C94 121.4(2) . . ?
C77 C78 C73 119.0(2) . . ?
C77 C78 C94 119.5(2) . . ?
C81 C80 La1 79.59(13) . . ?
C81 C80 C85 116.7(2) . . ?
C81 C80 C79 118.1(2) . . ?
C85 C80 La1 114.01(14) . . ?
C79 C80 La1 81.43(13) . . ?
C79 C80 C85 124.9(2) . . ?
C83 C82 C88 122.6(2) . . ?
C81 C82 C83 117.1(2) . . ?
C81 C82 C88 119.8(2) . . ?
C24 C23 C22 118.6(2) . . ?
C24 C23 C28 119.5(2) . . ?
C22 C23 C28 121.6(2) . . ?
C23 C22 C6 120.9(2) . . ?
C23 C22 C27 120.7(2) . . ?
C27 C22 C6 117.4(2) . . ?
C1 C2 C7 128.6(2) . . ?
C3 C2 C7 111.55(19) . . ?
C3 C2 C1 119.3(2) . . ?
La1 C81 H81 115.5(15) . . ?
C80 C81 La1 74.16(13) . . ?
C80 C81 H81 116.3(15) . . ?
C82 C81 La1 88.31(14) . . ?
C82 C81 C80 123.1(2) . . ?
C82 C81 H81 120.2(15) . . ?
C73 C74 C79 119.4(2) . . ?
C75 C74 C73 121.1(2) . . ?
C75 C74 C79 119.4(2) . . ?
La1 C45 H45 109.1(14) . . ?
C44 C45 La1 78.09(13) . . ?
C44 C45 C46 122.4(2) . . ?
C44 C45 H45 121.9(14) . . ?
C46 C45 La1 82.07(13) . . ?
C46 C45 H45 115.7(14) . . ?
C84 C91 C93 110.8(2) . . ?
C84 C91 H91 109.5(16) . . ?
C93 C91 H91 107.0(16) . . ?
C92 C91 C84 112.8(2) . . ?
C92 C91 C93 110.5(2) . . ?
C92 C91 H91 105.9(16) . . ?
C24 C25 C31 120.4(2) . . ?
C26 C25 C24 117.8(2) . . ?
C26 C25 C31 121.5(2) . . ?
C5 C4 H4 124.0(15) . . ?
C3 C4 C5 118.2(2) . . ?
C3 C4 H4 117.7(15) . . ?
C6 C5 H5 118.1(16) . . ?
C4 C5 C6 121.5(2) . . ?
C4 C5 H5 120.2(16) . . ?
C6 C1 S1 119.24(16) . . ?
C2 C1 S1 122.86(17) . . ?
C2 C1 C6 117.5(2) . . ?
C7 C8 C13 121.0(2) . . ?
C9 C8 C7 119.4(2) . . ?
C9 C8 C13 119.2(2) . . ?
C80 C85 C86 109.97(19) . . ?
C80 C85 H85 104.2(15) . . ?
C87 C85 C80 117.1(2) . . ?
C87 C85 C86 111.0(2) . . ?
C87 C85 H85 107.2(15) . . ?
C86 C85 H85 106.5(16) . . ?
C83 C84 C91 119.2(2) . . ?
C83 C84 C79 119.3(2) . . ?
C79 C84 C91 121.3(2) . . ?
C7 C12 C19 122.8(2) . . ?
C11 C12 C7 119.4(2) . . ?
C11 C12 C19 117.7(2) . . ?
C80 C79 C74 122.0(2) . . ?
C80 C79 C84 119.9(2) . . ?
C84 C79 C74 118.0(2) . . ?
C44 C49 C51 110.0(2) . . ?
C44 C49 H49 103.7(15) . . ?
C51 C49 H49 108.7(15) . . ?
C50 C49 C44 113.8(2) . . ?
C50 C49 C51 110.5(2) . . ?
C50 C49 H49 109.9(15) . . ?
C82 C88 H88 107.8 . . ?
C82 C88 C89 107.8(2) . . ?
C82 C88 C90 116.5(2) . . ?
C89 C88 H88 107.8 . . ?
C90 C88 H88 107.8 . . ?
C90 C88 C89 108.9(2) . . ?
C23 C28 C29 114.7(2) . . ?
C23 C28 C30 110.1(2) . . ?
C23 C28 H28 105.8(16) . . ?
C29 C28 C30 109.7(2) . . ?
C29 C28 H28 106.7(16) . . ?
C30 C28 H28 109.6(16) . . ?
C74 C75 H75 118.2(16) . . ?
C76 C75 C74 120.0(2) . . ?
C76 C75 H75 121.7(16) . . ?
C2 C3 H3 116.1(15) . . ?
C4 C3 C2 122.8(2) . . ?
C4 C3 H3 121.1(15) . . ?
C8 C13 H13 107.9(15) . . ?
C14 C13 C8 110.3(2) . . ?
C14 C13 H13 108.4(15) . . ?
C15 C13 C8 113.0(2) . . ?
C15 C13 C14 110.8(2) . . ?
C15 C13 H13 106.2(15) . . ?
C85 C87 H87A 109.5 . . ?
C85 C87 H87B 109.5 . . ?
C85 C87 H87C 109.5 . . ?
H87A C87 H87B 109.5 . . ?
H87A C87 H87C 109.5 . . ?
H87B C87 H87C 109.5 . . ?
C25 C26 C27 122.4(2) . . ?
C25 C26 H26 121.2(18) . . ?
C27 C26 H26 116.2(18) . . ?
C94 C99 C106 120.9(2) . . ?
C98 C99 C94 119.0(2) . . ?
C98 C99 C106 120.1(2) . . ?
C44 C43 C38 118.2(2) . . ?
C48 C43 C44 120.0(2) . . ?
C48 C43 C38 121.8(2) . . ?
C45 C44 La1 75.13(13) . . ?
C45 C44 C49 120.0(2) . . ?
C45 C44 C43 118.9(2) . . ?
C49 C44 La1 116.06(14) . . ?
C43 C44 La1 82.32(13) . . ?
C43 C44 C49 121.0(2) . . ?
C45 C46 La1 71.52(13) . . ?
C45 C46 C52 122.0(2) . . ?
C47 C46 La1 80.44(14) . . ?
C47 C46 C45 117.2(2) . . ?
C47 C46 C52 120.5(2) . . ?
C52 C46 La1 122.38(15) . . ?
C22 C27 C34 121.9(2) . . ?
C26 C27 C22 118.2(2) . . ?
C26 C27 C34 119.3(2) . . ?
C37 C38 C43 119.1(2) . . ?
C39 C38 C43 120.3(2) . . ?
C39 C38 C37 120.6(2) . . ?
C12 C11 H11 118.4(15) . . ?
C10 C11 C12 122.2(2) . . ?
C10 C11 H11 119.3(15) . . ?
C46 C47 C48 123.0(2) . . ?
C46 C47 H47 119.0(17) . . ?
C48 C47 H47 117.9(17) . . ?
C34 C36 H36A 112.1(18) . . ?
C34 C36 H36B 110.9(19) . . ?
C34 C36 H36C 112.2(16) . . ?
H36A C36 H36B 104(3) . . ?
H36A C36 H36C 104(2) . . ?
H36B C36 H36C 113(3) . . ?
C19 C20 H20A 107.1(15) . . ?
C19 C20 H20B 110.6(14) . . ?
C19 C20 H20C 114.7(17) . . ?
H20A C20 H20B 108(2) . . ?
H20A C20 H20C 110(2) . . ?
H20B C20 H20C 106(2) . . ?
C99 C94 C78 120.8(2) . . ?
C99 C94 C95 119.5(2) . . ?
C95 C94 C78 119.7(2) . . ?
C12 C19 C20 112.4(2) . . ?
C12 C19 C21 111.4(2) . . ?
C12 C19 H19 106.6(16) . . ?
C20 C19 C21 108.5(2) . . ?
C20 C19 H19 109.2(16) . . ?
C21 C19 H19 108.7(16) . . ?
C91 C93 H93A 110.6(19) . . ?
C91 C93 H93B 106.3(18) . . ?
C91 C93 H93C 108(2) . . ?
H93A C93 H93B 111(3) . . ?
H93A C93 H93C 109(3) . . ?
H93B C93 H93C 112(3) . . ?
C38 C37 S2 120.83(18) . . ?
C38 C37 C42 119.7(2) . . ?
C42 C37 S2 119.51(19) . . ?
C25 C31 C32 113.4(2) . . ?
C25 C31 C33 110.5(2) . . ?
C25 C31 H31 104.9(16) . . ?
C32 C31 C33 110.0(2) . . ?
C32 C31 H31 107.9(16) . . ?
C33 C31 H31 110.1(16) . . ?
C8 C9 C10 122.2(2) . . ?
C8 C9 H9 118.8(15) . . ?
C10 C9 H9 118.8(15) . . ?
C27 C34 C36 115.0(2) . . ?
C27 C34 C35 108.9(2) . . ?
C27 C34 H34 109.3(16) . . ?
C36 C34 C35 109.9(2) . . ?
C36 C34 H34 107.2(16) . . ?
C35 C34 H34 106.2(16) . . ?
C46 C52 C54 113.8(2) . . ?
C46 C52 C53 109.3(2) . . ?
C46 C52 H52 106.2(16) . . ?
C54 C52 C53 110.4(2) . . ?
C54 C52 H52 109.6(16) . . ?
C53 C52 H52 107.3(16) . . ?
C99 C98 H98 119.2(15) . . ?
C97 C98 C99 121.7(2) . . ?
C97 C98 H98 119.0(15) . . ?
C37 C42 C58 122.5(2) . . ?
C41 C42 C37 118.0(2) . . ?
C41 C42 C58 119.3(2) . . ?
C43 C48 C55 124.3(2) . . ?
C47 C48 C43 118.5(2) . . ?
C47 C48 C55 117.0(2) . . ?
C75 C76 H76 121.8(19) . . ?
C77 C76 C75 119.6(2) . . ?
C77 C76 H76 118.5(19) . . ?
C28 C29 H29A 109.5 . . ?
C28 C29 H29B 109.5 . . ?
C28 C29 H29C 109.5 . . ?
H29A C29 H29B 109.5 . . ?
H29A C29 H29C 109.5 . . ?
H29B C29 H29C 109.5 . . ?
C78 C77 H77 116.7(18) . . ?
C76 C77 C78 121.7(2) . . ?
C76 C77 H77 121.5(18) . . ?
C63 C58 C42 122.5(2) . . ?
C63 C58 C59 119.8(3) . . ?
C59 C58 C42 117.7(2) . . ?
C31 C32 H32A 110.6(19) . . ?
C31 C32 H32B 107.4(19) . . ?
C31 C32 H32C 110.2(19) . . ?
H32A C32 H32B 110(3) . . ?
H32A C32 H32C 107(3) . . ?
H32B C32 H32C 112(3) . . ?
C42 C41 H41 116.9(16) . . ?
C40 C41 C42 122.1(2) . . ?
C40 C41 H41 120.9(16) . . ?
C49 C51 H51A 112.8(18) . . ?
C49 C51 H51B 110(2) . . ?
C49 C51 H51C 113.8(18) . . ?
H51A C51 H51B 104(3) . . ?
H51A C51 H51C 110(3) . . ?
H51B C51 H51C 106(3) . . ?
C88 C89 H89A 108.0(19) . . ?
C88 C89 H89B 109(2) . . ?
C88 C89 H89C 108.8(16) . . ?
H89A C89 H89B 112(3) . . ?
H89A C89 H89C 107(2) . . ?
H89B C89 H89C 112(3) . . ?
C98 C97 C103 120.5(3) . . ?
C96 C97 C98 118.2(3) . . ?
C96 C97 C103 121.3(3) . . ?
C85 C86 H86A 108.9(16) . . ?
C85 C86 H86B 110.5(19) . . ?
C85 C86 H86C 112.8(17) . . ?
H86A C86 H86B 106(2) . . ?
H86A C86 H86C 109(2) . . ?
H86B C86 H86C 110(2) . . ?
C52 C54 H54A 109.5 . . ?
C52 C54 H54B 109.5 . . ?
C52 C54 H54C 109.5 . . ?
H54A C54 H54B 109.5 . . ?
H54A C54 H54C 109.5 . . ?
H54B C54 H54C 109.5 . . ?
C58 C63 C70 121.5(2) . . ?
C62 C63 C58 119.6(3) . . ?
C62 C63 C70 118.9(3) . . ?
C11 C10 C9 117.5(2) . . ?
C11 C10 C16 121.2(2) . . ?
C9 C10 C16 121.2(2) . . ?
C91 C92 H92A 108.2(18) . . ?
C91 C92 H92B 108.7(17) . . ?
C91 C92 H92C 109.0(19) . . ?
H92A C92 H92B 110(2) . . ?
H92A C92 H92C 117(3) . . ?
H92B C92 H92C 104(2) . . ?
C31 C33 H33A 109.5 . . ?
C31 C33 H33B 109.5 . . ?
C31 C33 H33C 109.5 . . ?
H33A C33 H33B 109.5 . . ?
H33A C33 H33C 109.5 . . ?
H33B C33 H33C 109.5 . . ?
C16 C17 H17A 109.1(17) . . ?
C16 C17 H17B 109.0(17) . . ?
C16 C17 H17C 109(2) . . ?
H17A C17 H17B 108(2) . . ?
H17A C17 H17C 110(3) . . ?
H17B C17 H17C 112(3) . . ?
C94 C95 C100 120.2(2) . . ?
C96 C95 C94 118.8(2) . . ?
C96 C95 C100 120.9(2) . . ?
C49 C50 H50A 107.9(16) . . ?
C49 C50 H50B 118(2) . . ?
C49 C50 H50C 111.6(18) . . ?
H50A C50 H50B 105(3) . . ?
H50A C50 H50C 110(2) . . ?
H50B C50 H50C 103(3) . . ?
C38 C39 H39 116.4(17) . . ?
C40 C39 C38 120.0(3) . . ?
C40 C39 H39 123.6(17) . . ?
C19 C21 H21A 112.9(19) . . ?
C19 C21 H21B 109.5(16) . . ?
C19 C21 H21C 115.0(16) . . ?
H21A C21 H21B 110(2) . . ?
H21A C21 H21C 103(2) . . ?
H21B C21 H21C 106(2) . . ?
C97 C96 C95 122.5(3) . . ?
C97 C96 H96 118.6(18) . . ?
C95 C96 H96 118.8(18) . . ?
C88 C90 H90A 113.6(19) . . ?
C88 C90 H90B 110.3(18) . . ?
C88 C90 H90C 114(2) . . ?
H90A C90 H90B 107(3) . . ?
H90A C90 H90C 106(3) . . ?
H90B C90 H90C 106(3) . . ?
C63 C70 C71 113.3(2) . . ?
C63 C70 C72 110.0(2) . . ?
C63 C70 H70 107.4(18) . . ?
C71 C70 H70 108.1(18) . . ?
C72 C70 C71 109.7(2) . . ?
C72 C70 H70 108.0(18) . . ?
C13 C14 H14A 112.8(19) . . ?
C13 C14 H14B 107.7(19) . . ?
C13 C14 H14C 109.6(18) . . ?
H14A C14 H14B 107(3) . . ?
H14A C14 H14C 106(3) . . ?
H14B C14 H14C 114(3) . . ?
C58 C59 C64 121.5(3) . . ?
C60 C59 C58 118.6(3) . . ?
C60 C59 C64 119.8(3) . . ?
C13 C15 H15A 109.5 . . ?
C13 C15 H15B 109.5 . . ?
C13 C15 H15C 109.5 . . ?
H15A C15 H15B 109.5 . . ?
H15A C15 H15C 109.5 . . ?
H15B C15 H15C 109.5 . . ?
C59 C60 H60 114(2) . . ?
C61 C60 C59 122.3(3) . . ?
C61 C60 H60 123(2) . . ?
C70 C71 H71A 106(2) . . ?
C70 C71 H71B 114.0(16) . . ?
C70 C71 H71C 111(2) . . ?
H71A C71 H71B 112(3) . . ?
H71A C71 H71C 105(3) . . ?
H71B C71 H71C 108(3) . . ?
C99 C106 C108 112.4(2) . . ?
C99 C106 H106 109.9(18) . . ?
C108 C106 H106 101.5(18) . . ?
C107 C106 C99 111.3(2) . . ?
C107 C106 C108 109.7(2) . . ?
C107 C106 H106 111.6(18) . . ?
C10 C16 C17 112.9(2) . . ?
C10 C16 C18 111.5(2) . . ?
C10 C16 H16 108.3(16) . . ?
C17 C16 C18 109.3(2) . . ?
C17 C16 H16 107.8(16) . . ?
C18 C16 H16 106.9(17) . . ?
C52 C53 H53A 111.1(18) . . ?
C52 C53 H53B 113.1(19) . . ?
C52 C53 H53C 109(2) . . ?
H53A C53 H53B 107(3) . . ?
H53A C53 H53C 104(3) . . ?
H53B C53 H53C 112(3) . . ?
C41 C40 C39 119.5(3) . . ?
C41 C40 H40 123.1(18) . . ?
C39 C40 H40 117.3(18) . . ?
C28 C30 H30A 112.9(17) . . ?
C28 C30 H30B 109.5(19) . . ?
C28 C30 H30C 113(2) . . ?
H30A C30 H30B 104(2) . . ?
H30A C30 H30C 105(3) . . ?
H30B C30 H30C 112(3) . . ?
C60 C61 C62 118.0(3) . . ?
C60 C61 C67 122.0(3) . . ?
C62 C61 C67 120.0(3) . . ?
C16 C18 H18A 111.0(19) . . ?
C16 C18 H18B 111.7(19) . . ?
C16 C18 H18C 109.8(16) . . ?
H18A C18 H18B 106(3) . . ?
H18A C18 H18C 110(2) . . ?
H18B C18 H18C 108(2) . . ?
C34 C35 H35A 111.9(16) . . ?
C34 C35 H35B 113.0(18) . . ?
C34 C35 H35C 109.4(19) . . ?
H35A C35 H35B 107(2) . . ?
H35A C35 H35C 105(2) . . ?
H35B C35 H35C 111(3) . . ?
C63 C62 C61 121.7(3) . . ?
C63 C62 H62 117.8(19) . . ?
C61 C62 H62 120.5(19) . . ?
C70 C72 H72A 109.5 . . ?
C70 C72 H72B 109.5 . . ?
C70 C72 H72C 109.5 . . ?
H72A C72 H72B 109.5 . . ?
H72A C72 H72C 109.5 . . ?
H72B C72 H72C 109.5 . . ?
C106 C108 H10A 109.5 . . ?
C106 C108 H10B 109.5 . . ?
C106 C108 H10C 109.5 . . ?
H10A C108 H10B 109.5 . . ?
H10A C108 H10C 109.5 . . ?
H10B C108 H10C 109.5 . . ?
C100 C101 H10D 106(2) . . ?
C100 C101 H10E 107(2) . . ?
C100 C101 H10F 111(2) . . ?
H10D C101 H10E 109(3) . . ?
H10D C101 H10F 112(3) . . ?
H10E C101 H10F 112(3) . . ?
C106 C107 H10G 107.1(19) . . ?
C106 C107 H10H 108.8(17) . . ?
C106 C107 H10I 108(2) . . ?
H10G C107 H10H 100(2) . . ?
H10G C107 H10I 117(3) . . ?
H10H C107 H10I 115(3) . . ?
C95 C100 C101 111.3(2) . . ?
C95 C100 H100 104(2) . . ?
C101 C100 H100 111(2) . . ?
C102 C100 C95 114.1(3) . . ?
C102 C100 C101 109.5(3) . . ?
C102 C100 H100 106(2) . . ?
C97 C103 H103 108.4 . . ?
C97 C103 C105 111.9(3) . . ?
C104 C103 C97 111.3(3) . . ?
C104 C103 H103 108.4 . . ?
C104 C103 C105 108.3(4) . . ?
C105 C103 H103 108.4 . . ?
C100 C102 H10J 109.5 . . ?
C100 C102 H10K 109.5 . . ?
C100 C102 H10L 109.5 . . ?
H10J C102 H10K 109.5 . . ?
H10J C102 H10L 109.5 . . ?
H10K C102 H10L 109.5 . . ?
C59 C64 H64 105.5 . . ?
C59 C64 H64A 109.9 . . ?
C59 C64 C66 109.8(3) . . ?
C59 C64 C65A 110.5(6) . . ?
C65 C64 C59 116.0(6) . . ?
C65 C64 H64 105.5 . . ?
C65 C64 C66 113.7(5) . . ?
C66 C64 H64 105.5 . . ?
C66 C64 H64A 109.9 . . ?
C66 C64 C65A 106.7(5) . . ?
C65A C64 H64A 109.9 . . ?
C103 C104 H10M 109.5 . . ?
C103 C104 H10N 109.5 . . ?
C103 C104 H10O 109.5 . . ?
H10M C104 H10N 109.5 . . ?
H10M C104 H10O 109.5 . . ?
H10N C104 H10O 109.5 . . ?
C64 C65 H65A 109.5 . . ?
C64 C65 H65B 109.5 . . ?
C64 C65 H65C 109.5 . . ?
H65A C65 H65B 109.5 . . ?
H65A C65 H65C 109.5 . . ?
H65B C65 H65C 109.5 . . ?
C64 C66 H66A 109.5 . . ?
C64 C66 H66B 109.5 . . ?
C64 C66 H66C 109.5 . . ?
H66A C66 H66B 109.5 . . ?
H66A C66 H66C 109.5 . . ?
H66B C66 H66C 109.5 . . ?
C103 C105 H10P 109.5 . . ?
C103 C105 H10Q 109.5 . . ?
C103 C105 H10R 109.5 . . ?
H10P C105 H10Q 109.5 . . ?
H10P C105 H10R 109.5 . . ?
H10Q C105 H10R 109.5 . . ?
C48 C55 H55 98.0 . . ?
C48 C55 H55A 96.5 . . ?
C48 C55 C57A 114.0(3) . . ?
C57 C55 C48 114.8(4) . . ?
C57 C55 H55 98.0 . . ?
C57 C55 C56 118.9(4) . . ?
C56 C55 C48 120.6(3) . . ?
C56 C55 H55 98.0 . . ?
C56 C55 H55A 96.5 . . ?
C56 C55 C57A 121.6(3) . . ?
C57A C55 H55A 96.5 . . ?
C55 C57 H57A 109.5 . . ?
C55 C57 H57B 109.5 . . ?
C55 C57 H57C 109.5 . . ?
H57A C57 H57B 109.5 . . ?
H57A C57 H57C 109.5 . . ?
H57B C57 H57C 109.5 . . ?
C55 C56 H56A 109.5 . . ?
C55 C56 H56B 109.5 . . ?
C55 C56 H56C 109.5 . . ?
H56A C56 H56B 109.5 . . ?
H56A C56 H56C 109.5 . . ?
H56B C56 H56C 109.5 . . ?
C61 C67 H67 109.5 . . ?
C61 C67 H67A 101.3 . . ?
C61 C67 C68A 110.0(6) . . ?
C68 C67 C61 109.7(5) . . ?
C68 C67 H67 109.5 . . ?
C69 C67 C61 113.2(3) . . ?
C69 C67 H67 109.5 . . ?
C69 C67 H67A 101.3 . . ?
C69 C67 C68 105.5(4) . . ?
C69 C67 C68A 125.5(5) . . ?
C68A C67 H67A 101.3 . . ?
C67 C68 H68A 109.5 . . ?
C67 C68 H68B 109.5 . . ?
C67 C68 H68C 109.5 . . ?
H68A C68 H68B 109.5 . . ?
H68A C68 H68C 109.5 . . ?
H68B C68 H68C 109.5 . . ?
C67 C69 H69A 109.5 . . ?
C67 C69 H69B 109.5 . . ?
C67 C69 H69C 109.5 . . ?
H69A C69 H69B 109.5 . . ?
H69A C69 H69C 109.5 . . ?
H69B C69 H69C 109.5 . . ?
C67 C68A H68D 109.5 . . ?
C67 C68A H68E 109.5 . . ?
C67 C68A H68F 109.5 . . ?
H68D C68A H68E 109.5 . . ?
H68D C68A H68F 109.5 . . ?
H68E C68A H68F 109.5 . . ?
C64 C65A H65D 109.5 . . ?
C64 C65A H65E 109.5 . . ?
C64 C65A H65F 109.5 . . ?
H65D C65A H65E 109.5 . . ?
H65D C65A H65F 109.5 . . ?
H65E C65A H65F 109.5 . . ?
C55 C57A H57D 109.5 . . ?
C55 C57A H57E 109.5 . . ?
C55 C57A H57F 109.5 . . ?
H57D C57A H57E 109.5 . . ?
H57D C57A H57F 109.5 . . ?
H57E C57A H57F 109.5 . . ?

loop_
_geom_bond_atom_site_label_1
_geom_bond_atom_site_label_2
_geom_bond_distance
_geom_bond_site_symmetry_2
_geom_bond_publ_flag
La1 S3 2.8361(6) . ?
La1 S1 2.8784(6) . ?
La1 S2 2.8310(6) . ?
La1 C80 3.068(2) . ?
La1 C81 3.137(2) . ?
La1 C45 2.992(2) . ?
La1 C44 3.029(2) . ?
La1 C46 3.125(2) . ?
S3 C73 1.768(2) . ?
S1 C1 1.784(2) . ?
S2 C37 1.761(2) . ?
C83 C82 1.404(3) . ?
C83 C84 1.393(3) . ?
C83 H83 0.95(3) . ?
C7 C2 1.508(3) . ?
C7 C8 1.410(3) . ?
C7 C12 1.416(3) . ?
C6 C22 1.498(3) . ?
C6 C5 1.399(3) . ?
C6 C1 1.423(3) . ?
C73 C78 1.412(3) . ?
C73 C74 1.404(3) . ?
C24 C23 1.398(3) . ?
C24 C25 1.396(3) . ?
C24 H24 0.97(3) . ?
C78 C94 1.489(3) . ?
C78 C77 1.401(3) . ?
C80 C81 1.411(3) . ?
C80 C85 1.527(3) . ?
C80 C79 1.414(3) . ?
C82 C81 1.394(3) . ?
C82 C88 1.522(3) . ?
C23 C22 1.401(3) . ?
C23 C28 1.519(3) . ?
C22 C27 1.410(3) . ?
C2 C1 1.420(3) . ?
C2 C3 1.400(3) . ?
C81 H81 0.87(2) . ?
C74 C79 1.500(3) . ?
C74 C75 1.393(3) . ?
C45 C44 1.395(3) . ?
C45 C46 1.403(3) . ?
C45 H45 0.98(2) . ?
C91 C84 1.520(3) . ?
C91 C93 1.534(4) . ?
C91 C92 1.515(4) . ?
C91 H91 0.97(3) . ?
C25 C26 1.389(3) . ?
C25 C31 1.518(3) . ?
C4 C5 1.381(3) . ?
C4 C3 1.381(3) . ?
C4 H4 0.94(3) . ?
C5 H5 0.95(3) . ?
C8 C13 1.529(3) . ?
C8 C9 1.390(3) . ?
C85 C87 1.527(3) . ?
C85 C86 1.537(3) . ?
C85 H85 1.00(3) . ?
C84 C79 1.418(3) . ?
C12 C11 1.396(3) . ?
C12 C19 1.522(3) . ?
C49 C44 1.525(3) . ?
C49 C51 1.528(4) . ?
C49 C50 1.524(4) . ?
C49 H49 0.96(3) . ?
C88 H88 1.0000 . ?
C88 C89 1.538(4) . ?
C88 C90 1.523(4) . ?
C28 C29 1.529(3) . ?
C28 C30 1.532(4) . ?
C28 H28 0.96(3) . ?
C75 C76 1.386(3) . ?
C75 H75 0.96(3) . ?
C3 H3 0.96(2) . ?
C13 C14 1.527(4) . ?
C13 C15 1.527(4) . ?
C13 H13 0.95(2) . ?
C87 H87A 0.9800 . ?
C87 H87B 0.9800 . ?
C87 H87C 0.9800 . ?
C26 C27 1.400(3) . ?
C26 H26 0.91(3) . ?
C99 C94 1.406(3) . ?
C99 C98 1.401(4) . ?
C99 C106 1.524(4) . ?
C43 C44 1.426(3) . ?
C43 C38 1.492(3) . ?
C43 C48 1.407(3) . ?
C46 C47 1.395(3) . ?
C46 C52 1.514(3) . ?
C27 C34 1.514(3) . ?
C38 C37 1.400(3) . ?
C38 C39 1.394(3) . ?
C11 C10 1.387(3) . ?
C11 H11 0.97(3) . ?
C47 C48 1.404(3) . ?
C47 H47 0.96(3) . ?
C36 C34 1.527(3) . ?
C36 H36A 0.97(3) . ?
C36 H36B 1.01(3) . ?
C36 H36C 1.00(3) . ?
C20 C19 1.533(3) . ?
C20 H20A 0.97(3) . ?
C20 H20B 1.04(3) . ?
C20 H20C 0.98(3) . ?
C94 C95 1.416(3) . ?
C19 C21 1.536(3) . ?
C19 H19 1.01(3) . ?
C93 H93A 0.96(3) . ?
C93 H93B 0.98(3) . ?
C93 H93C 0.98(4) . ?
C37 C42 1.416(3) . ?
C31 C32 1.526(4) . ?
C31 C33 1.529(4) . ?
C31 H31 0.95(3) . ?
C9 C10 1.400(3) . ?
C9 H9 0.97(3) . ?
C34 C35 1.527(3) . ?
C34 H34 0.93(3) . ?
C52 C54 1.519(4) . ?
C52 C53 1.529(4) . ?
C52 H52 0.94(3) . ?
C98 C97 1.386(4) . ?
C98 H98 1.01(3) . ?
C42 C58 1.498(4) . ?
C42 C41 1.400(4) . ?
C48 C55 1.524(4) . ?
C76 C77 1.376(4) . ?
C76 H76 0.91(3) . ?
C29 H29A 0.9800 . ?
C29 H29B 0.9800 . ?
C29 H29C 0.9800 . ?
C77 H77 0.89(3) . ?
C58 C63 1.403(4) . ?
C58 C59 1.406(4) . ?
C32 H32A 0.97(3) . ?
C32 H32B 0.93(3) . ?
C32 H32C 0.96(3) . ?
C41 C40 1.383(4) . ?
C41 H41 0.99(3) . ?
C51 H51A 0.94(3) . ?
C51 H51B 0.92(3) . ?
C51 H51C 0.99(3) . ?
C89 H89A 0.92(3) . ?
C89 H89B 0.97(3) . ?
C89 H89C 1.00(3) . ?
C97 C96 1.384(4) . ?
C97 C103 1.525(4) . ?
C86 H86A 0.96(3) . ?
C86 H86B 0.96(3) . ?
C86 H86C 0.98(3) . ?
C54 H54A 0.9800 . ?
C54 H54B 0.9800 . ?
C54 H54C 0.9800 . ?
C63 C70 1.519(4) . ?
C63 C62 1.391(4) . ?
C10 C16 1.518(3) . ?
C92 H92A 0.98(3) . ?
C92 H92B 0.97(3) . ?
C92 H92C 1.00(3) . ?
C33 H33A 0.9800 . ?
C33 H33B 0.9800 . ?
C33 H33C 0.9800 . ?
C17 C16 1.525(4) . ?
C17 H17A 0.93(3) . ?
C17 H17B 1.07(3) . ?
C17 H17C 0.94(3) . ?
C95 C96 1.385(4) . ?
C95 C100 1.525(4) . ?
C50 H50A 0.98(3) . ?
C50 H50B 0.98(4) . ?
C50 H50C 0.99(3) . ?
C39 C40 1.388(4) . ?
C39 H39 0.94(3) . ?
C21 H21A 0.99(3) . ?
C21 H21B 0.99(3) . ?
C21 H21C 0.98(3) . ?
C96 H96 0.93(3) . ?
C90 H90A 0.93(3) . ?
C90 H90B 1.00(3) . ?
C90 H90C 0.94(3) . ?
C70 C71 1.529(4) . ?
C70 C72 1.528(4) . ?
C70 H70 0.91(3) . ?
C14 H14A 0.99(3) . ?
C14 H14B 1.04(3) . ?
C14 H14C 1.01(3) . ?
C59 C60 1.398(4) . ?
C59 C64 1.521(5) . ?
C15 H15A 0.9800 . ?
C15 H15B 0.9800 . ?
C15 H15C 0.9800 . ?
C60 C61 1.387(5) . ?
C60 H60 0.91(3) . ?
C71 H71A 0.97(4) . ?
C71 H71B 1.09(3) . ?
C71 H71C 0.92(3) . ?
C106 C108 1.555(4) . ?
C106 C107 1.508(4) . ?
C106 H106 0.92(3) . ?
C16 C18 1.533(4) . ?
C16 H16 0.97(3) . ?
C53 H53A 0.99(3) . ?
C53 H53B 1.03(4) . ?
C53 H53C 0.92(4) . ?
C40 H40 0.95(3) . ?
C30 H30A 0.98(3) . ?
C30 H30B 1.01(3) . ?
C30 H30C 0.93(3) . ?
C61 C62 1.391(4) . ?
C61 C67 1.526(5) . ?
C18 H18A 1.03(4) . ?
C18 H18B 1.00(3) . ?
C18 H18C 1.01(3) . ?
C35 H35A 1.00(3) . ?
C35 H35B 0.98(3) . ?
C35 H35C 0.96(3) . ?
C62 H62 0.92(3) . ?
C72 H72A 0.9800 . ?
C72 H72B 0.9800 . ?
C72 H72C 0.9800 . ?
C108 H10A 0.9800 . ?
C108 H10B 0.9800 . ?
C108 H10C 0.9800 . ?
C101 C100 1.528(5) . ?
C101 H10D 0.94(4) . ?
C101 H10E 1.01(4) . ?
C101 H10F 0.93(3) . ?
C107 H10G 0.98(3) . ?
C107 H10H 1.06(3) . ?
C107 H10I 1.07(5) . ?
C100 C102 1.524(4) . ?
C100 H100 0.85(3) . ?
C103 H103 1.0000 . ?
C103 C104 1.485(5) . ?
C103 C105 1.530(6) . ?
C102 H10J 0.9800 . ?
C102 H10K 0.9800 . ?
C102 H10L 0.9800 . ?
C64 H64 1.0000 . ?
C64 H64A 1.0000 . ?
C64 C65 1.492(9) . ?
C64 C66 1.537(5) . ?
C64 C65A 1.570(9) . ?
C104 H10M 0.9800 . ?
C104 H10N 0.9800 . ?
C104 H10O 0.9800 . ?
C65 H65A 0.9800 . ?
C65 H65B 0.9800 . ?
C65 H65C 0.9800 . ?
C66 H66A 0.9800 . ?
C66 H66B 0.9800 . ?
C66 H66C 0.9800 . ?
C105 H10P 0.9800 . ?
C105 H10Q 0.9800 . ?
C105 H10R 0.9800 . ?
C55 H55 1.0000 . ?
C55 H55A 1.0000 . ?
C55 C57 1.389(6) . ?
C55 C56 1.437(5) . ?
C55 C57A 1.568(6) . ?
C57 H57A 0.9800 . ?
C57 H57B 0.9800 . ?
C57 H57C 0.9800 . ?
C56 H56A 0.9800 . ?
C56 H56B 0.9800 . ?
C56 H56C 0.9800 . ?
C67 H67 1.0000 . ?
C67 H67A 1.0000 . ?
C67 C68 1.514(10) . ?
C67 C69 1.493(6) . ?
C67 C68A 1.553(13) . ?
C68 H68A 0.9800 . ?
C68 H68B 0.9800 . ?
C68 H68C 0.9800 . ?
C69 H69A 0.9800 . ?
C69 H69B 0.9800 . ?
C69 H69C 0.9800 . ?
C68A H68D 0.9800 . ?
C68A H68E 0.9800 . ?
C68A H68F 0.9800 . ?
C65A H65D 0.9800 . ?
C65A H65E 0.9800 . ?
C65A H65F 0.9800 . ?
C57A H57D 0.9800 . ?
C57A H57E 0.9800 . ?
C57A H57F 0.9800 . ?

loop_
_geom_torsion_atom_site_label_1
_geom_torsion_atom_site_label_2
_geom_torsion_atom_site_label_3
_geom_torsion_atom_site_label_4
_geom_torsion
_geom_torsion_site_symmetry_1
_geom_torsion_site_symmetry_2
_geom_torsion_site_symmetry_3
_geom_torsion_site_symmetry_4
_geom_torsion_publ_flag
La1 S3 C73 C78 170.50(15) . . . . ?
La1 S3 C73 C74 -9.6(2) . . . . ?
La1 S1 C1 C6 -83.3(2) . . . . ?
La1 S1 C1 C2 103.9(2) . . . . ?
La1 S2 C37 C38 1.6(2) . . . . ?
La1 S2 C37 C42 -177.67(15) . . . . ?
La1 C80 C81 C82 -77.2(2) . . . . ?
La1 C80 C85 C87 54.6(2) . . . . ?
La1 C80 C85 C86 -177.54(16) . . . . ?
La1 C80 C79 C74 -111.03(19) . . . . ?
La1 C80 C79 C84 72.91(19) . . . . ?
La1 C45 C44 C49 -111.82(19) . . . . ?
La1 C45 C44 C43 72.27(19) . . . . ?
La1 C45 C46 C47 -68.37(19) . . . . ?
La1 C45 C46 C52 117.2(2) . . . . ?
La1 C46 C47 C48 -66.8(2) . . . . ?
La1 C46 C52 C54 -43.8(3) . . . . ?
La1 C46 C52 C53 -167.60(17) . . . . ?
S3 C73 C78 C94 3.6(3) . . . . ?
S3 C73 C78 C77 -177.45(18) . . . . ?
S3 C73 C74 C79 -5.1(3) . . . . ?
S3 C73 C74 C75 178.70(18) . . . . ?
S2 C37 C42 C58 -11.0(3) . . . . ?
S2 C37 C42 C41 174.26(19) . . . . ?
C83 C82 C81 La1 -64.81(19) . . . . ?
C83 C82 C81 C80 5.0(3) . . . . ?
C83 C82 C88 C89 -91.3(3) . . . . ?
C83 C82 C88 C90 31.4(3) . . . . ?
C83 C84 C79 C80 1.2(3) . . . . ?
C83 C84 C79 C74 -175.0(2) . . . . ?
C7 C2 C1 S1 6.8(3) . . . . ?
C7 C2 C1 C6 -166.1(2) . . . . ?
C7 C2 C3 C4 171.8(2) . . . . ?
C7 C8 C13 C14 92.2(3) . . . . ?
C7 C8 C13 C15 -143.1(2) . . . . ?
C7 C8 C9 C10 0.5(4) . . . . ?
C7 C12 C11 C10 1.6(3) . . . . ?
C7 C12 C19 C20 128.7(2) . . . . ?
C7 C12 C19 C21 -109.3(3) . . . . ?
C6 C22 C27 C26 -173.1(2) . . . . ?
C6 C22 C27 C34 -2.2(3) . . . . ?
C73 C78 C94 C99 -104.1(3) . . . . ?
C73 C78 C94 C95 76.2(3) . . . . ?
C73 C78 C77 C76 -1.6(4) . . . . ?
C73 C74 C79 C80 100.9(3) . . . . ?
C73 C74 C79 C84 -82.9(3) . . . . ?
C73 C74 C75 C76 -1.0(4) . . . . ?
C24 C23 C22 C6 171.7(2) . . . . ?
C24 C23 C22 C27 2.8(3) . . . . ?
C24 C23 C28 C29 53.7(3) . . . . ?
C24 C23 C28 C30 -70.6(3) . . . . ?
C24 C25 C26 C27 -0.3(3) . . . . ?
C24 C25 C31 C32 -142.8(2) . . . . ?
C24 C25 C31 C33 93.1(3) . . . . ?
C78 C73 C74 C79 174.8(2) . . . . ?
C78 C73 C74 C75 -1.4(3) . . . . ?
C78 C94 C95 C96 -176.6(2) . . . . ?
C78 C94 C95 C100 6.2(3) . . . . ?
C82 C83 C84 C91 -173.8(2) . . . . ?
C82 C83 C84 C79 1.0(3) . . . . ?
C23 C24 C25 C26 -0.8(3) . . . . ?
C23 C24 C25 C31 -174.7(2) . . . . ?
C23 C22 C27 C26 -3.9(3) . . . . ?
C23 C22 C27 C34 167.0(2) . . . . ?
C22 C6 C5 C4 -168.9(2) . . . . ?
C22 C6 C1 S1 -8.4(3) . . . . ?
C22 C6 C1 C2 164.8(2) . . . . ?
C22 C23 C28 C29 -133.0(2) . . . . ?
C22 C23 C28 C30 102.7(3) . . . . ?
C22 C27 C34 C36 130.7(2) . . . . ?
C22 C27 C34 C35 -105.5(3) . . . . ?
C2 C7 C8 C13 -12.3(3) . . . . ?
C2 C7 C8 C9 161.1(2) . . . . ?
C2 C7 C12 C11 -161.9(2) . . . . ?
C2 C7 C12 C19 13.9(3) . . . . ?
C81 C80 C85 C87 144.7(2) . . . . ?
C81 C80 C85 C86 -87.4(3) . . . . ?
C81 C80 C79 C74 175.7(2) . . . . ?
C81 C80 C79 C84 -0.4(3) . . . . ?
C81 C82 C88 C89 79.7(3) . . . . ?
C81 C82 C88 C90 -157.5(2) . . . . ?
C74 C73 C78 C94 -176.4(2) . . . . ?
C74 C73 C78 C77 2.6(3) . . . . ?
C74 C75 C76 C77 2.1(4) . . . . ?
C45 C46 C47 C48 -3.5(4) . . . . ?
C45 C46 C52 C54 -131.1(2) . . . . ?
C45 C46 C52 C53 105.0(3) . . . . ?
C91 C84 C79 C80 176.0(2) . . . . ?
C91 C84 C79 C74 -0.2(3) . . . . ?
C25 C24 C23 C22 -0.4(3) . . . . ?
C25 C24 C23 C28 173.1(2) . . . . ?
C25 C26 C27 C22 2.6(3) . . . . ?
C25 C26 C27 C34 -168.5(2) . . . . ?
C5 C6 C22 C23 -80.7(3) . . . . ?
C5 C6 C22 C27 88.5(3) . . . . ?
C5 C6 C1 S1 -178.78(17) . . . . ?
C5 C6 C1 C2 -5.6(3) . . . . ?
C5 C4 C3 C2 -3.0(4) . . . . ?
C1 C6 C22 C23 108.4(3) . . . . ?
C1 C6 C22 C27 -82.4(3) . . . . ?
C1 C6 C5 C4 2.3(3) . . . . ?
C1 C2 C3 C4 -0.4(4) . . . . ?
C8 C7 C2 C1 74.0(3) . . . . ?
C8 C7 C2 C3 -97.3(2) . . . . ?
C8 C7 C12 C11 2.4(3) . . . . ?
C8 C7 C12 C19 178.3(2) . . . . ?
C8 C9 C10 C11 3.4(4) . . . . ?
C8 C9 C10 C16 -174.1(2) . . . . ?
C85 C80 C81 La1 -111.75(18) . . . . ?
C85 C80 C81 C82 171.0(2) . . . . ?
C85 C80 C79 C74 2.3(3) . . . . ?
C85 C80 C79 C84 -173.7(2) . . . . ?
C84 C83 C82 C81 -4.0(3) . . . . ?
C84 C83 C82 C88 167.2(2) . . . . ?
C12 C7 C2 C1 -121.7(3) . . . . ?
C12 C7 C2 C3 67.0(3) . . . . ?
C12 C7 C8 C13 -176.8(2) . . . . ?
C12 C7 C8 C9 -3.4(3) . . . . ?
C12 C11 C10 C9 -4.5(4) . . . . ?
C12 C11 C10 C16 173.1(2) . . . . ?
C79 C80 C81 La1 74.34(18) . . . . ?
C79 C80 C81 C82 -2.9(3) . . . . ?
C79 C80 C85 C87 -41.9(3) . . . . ?
C79 C80 C85 C86 86.0(3) . . . . ?
C79 C74 C75 C76 -177.2(2) . . . . ?
C88 C82 C81 La1 123.65(19) . . . . ?
C88 C82 C81 C80 -166.5(2) . . . . ?
C28 C23 C22 C6 -1.7(3) . . . . ?
C28 C23 C22 C27 -170.5(2) . . . . ?
C75 C74 C79 C80 -82.9(3) . . . . ?
C75 C74 C79 C84 93.3(3) . . . . ?
C75 C76 C77 C78 -0.8(4) . . . . ?
C3 C2 C1 S1 177.56(17) . . . . ?
C3 C2 C1 C6 4.6(3) . . . . ?
C3 C4 C5 C6 2.0(4) . . . . ?
C13 C8 C9 C10 174.0(2) . . . . ?
C26 C25 C31 C32 43.6(3) . . . . ?
C26 C25 C31 C33 -80.5(3) . . . . ?
C26 C27 C34 C36 -58.5(3) . . . . ?
C26 C27 C34 C35 65.3(3) . . . . ?
C99 C94 C95 C96 3.7(3) . . . . ?
C99 C94 C95 C100 -173.5(2) . . . . ?
C99 C98 C97 C96 1.6(4) . . . . ?
C99 C98 C97 C103 -178.8(3) . . . . ?
C43 C38 C37 S2 4.2(3) . . . . ?
C43 C38 C37 C42 -176.5(2) . . . . ?
C43 C38 C39 C40 -179.3(2) . . . . ?
C43 C48 C55 C57 -105.8(5) . . . . ?
C43 C48 C55 C56 47.2(5) . . . . ?
C43 C48 C55 C57A -154.4(4) . . . . ?
C44 C45 C46 La1 70.4(2) . . . . ?
C44 C45 C46 C47 2.1(3) . . . . ?
C44 C45 C46 C52 -172.4(2) . . . . ?
C44 C43 C38 C37 75.5(3) . . . . ?
C44 C43 C38 C39 -103.9(3) . . . . ?
C44 C43 C48 C47 -0.9(3) . . . . ?
C44 C43 C48 C55 173.8(3) . . . . ?
C46 C45 C44 La1 -72.5(2) . . . . ?
C46 C45 C44 C49 175.7(2) . . . . ?
C46 C45 C44 C43 -0.2(3) . . . . ?
C46 C47 C48 C43 2.9(4) . . . . ?
C46 C47 C48 C55 -172.2(3) . . . . ?
C38 C43 C44 La1 -113.16(19) . . . . ?
C38 C43 C44 C45 178.6(2) . . . . ?
C38 C43 C44 C49 2.7(3) . . . . ?
C38 C43 C48 C47 -179.8(2) . . . . ?
C38 C43 C48 C55 -5.0(4) . . . . ?
C38 C37 C42 C58 169.8(2) . . . . ?
C38 C37 C42 C41 -5.0(3) . . . . ?
C38 C39 C40 C41 -3.2(4) . . . . ?
C11 C12 C19 C20 -55.3(3) . . . . ?
C11 C12 C19 C21 66.6(3) . . . . ?
C11 C10 C16 C17 67.0(3) . . . . ?
C11 C10 C16 C18 -56.5(3) . . . . ?
C47 C46 C52 C54 54.6(3) . . . . ?
C47 C46 C52 C53 -69.2(3) . . . . ?
C47 C48 C55 C57 69.1(6) . . . . ?
C47 C48 C55 C56 -137.9(3) . . . . ?
C47 C48 C55 C57A 20.5(5) . . . . ?
C94 C78 C77 C76 177.4(2) . . . . ?
C94 C99 C98 C97 1.8(4) . . . . ?
C94 C99 C106 C108 -147.6(2) . . . . ?
C94 C99 C106 C107 88.9(3) . . . . ?
C94 C95 C96 C97 -0.2(4) . . . . ?
C94 C95 C100 C101 77.8(3) . . . . ?
C94 C95 C100 C102 -157.6(2) . . . . ?
C19 C12 C11 C10 -174.5(2) . . . . ?
C93 C91 C84 C83 54.3(3) . . . . ?
C93 C91 C84 C79 -120.5(2) . . . . ?
C37 C38 C39 C40 1.3(4) . . . . ?
C37 C42 C58 C63 94.3(3) . . . . ?
C37 C42 C58 C59 -88.8(3) . . . . ?
C37 C42 C41 C40 3.2(4) . . . . ?
C31 C25 C26 C27 173.5(2) . . . . ?
C9 C8 C13 C14 -81.2(3) . . . . ?
C9 C8 C13 C15 43.5(3) . . . . ?
C9 C10 C16 C17 -115.6(3) . . . . ?
C9 C10 C16 C18 120.9(3) . . . . ?
C52 C46 C47 C48 171.1(2) . . . . ?
C98 C99 C94 C78 175.8(2) . . . . ?
C98 C99 C94 C95 -4.5(3) . . . . ?
C98 C99 C106 C108 33.7(3) . . . . ?
C98 C99 C106 C107 -89.8(3) . . . . ?
C98 C97 C96 C95 -2.5(4) . . . . ?
C98 C97 C103 C104 68.5(4) . . . . ?
C98 C97 C103 C105 -52.8(4) . . . . ?
C42 C58 C63 C70 -0.6(4) . . . . ?
C42 C58 C63 C62 177.4(2) . . . . ?
C42 C58 C59 C60 -177.2(2) . . . . ?
C42 C58 C59 C64 0.0(4) . . . . ?
C42 C41 C40 C39 0.9(4) . . . . ?
C48 C43 C44 La1 67.9(2) . . . . ?
C48 C43 C44 C45 -0.4(3) . . . . ?
C48 C43 C44 C49 -176.2(2) . . . . ?
C48 C43 C38 C37 -105.6(3) . . . . ?
C48 C43 C38 C39 75.0(3) . . . . ?
C77 C78 C94 C99 76.9(3) . . . . ?
C77 C78 C94 C95 -102.8(3) . . . . ?
C58 C42 C41 C40 -171.8(2) . . . . ?
C58 C63 C70 C71 -142.3(3) . . . . ?
C58 C63 C70 C72 94.4(3) . . . . ?
C58 C63 C62 C61 -0.5(4) . . . . ?
C58 C59 C60 C61 -0.3(5) . . . . ?
C58 C59 C64 C65 134.5(5) . . . . ?
C58 C59 C64 C66 -94.9(3) . . . . ?
C58 C59 C64 C65A 147.6(4) . . . . ?
C41 C42 C58 C63 -90.9(3) . . . . ?
C41 C42 C58 C59 85.9(3) . . . . ?
C51 C49 C44 La1 179.80(17) . . . . ?
C51 C49 C44 C45 -92.9(3) . . . . ?
C51 C49 C44 C43 82.9(3) . . . . ?
C63 C58 C59 C60 -0.3(4) . . . . ?
C63 C58 C59 C64 176.9(3) . . . . ?
C92 C91 C84 C83 -70.3(3) . . . . ?
C92 C91 C84 C79 115.0(2) . . . . ?
C50 C49 C44 La1 -55.6(2) . . . . ?
C50 C49 C44 C45 31.6(3) . . . . ?
C50 C49 C44 C43 -152.5(2) . . . . ?
C39 C38 C37 S2 -176.41(19) . . . . ?
C39 C38 C37 C42 2.8(4) . . . . ?
C96 C97 C103 C104 -112.0(4) . . . . ?
C96 C97 C103 C105 126.7(4) . . . . ?
C96 C95 C100 C101 -99.3(3) . . . . ?
C96 C95 C100 C102 25.3(4) . . . . ?
C70 C63 C62 C61 177.6(3) . . . . ?
C59 C58 C63 C70 -177.4(2) . . . . ?
C59 C58 C63 C62 0.7(4) . . . . ?
C59 C60 C61 C62 0.5(5) . . . . ?
C59 C60 C61 C67 178.8(3) . . . . ?
C60 C59 C64 C65 -48.3(5) . . . . ?
C60 C59 C64 C66 82.3(4) . . . . ?
C60 C59 C64 C65A -35.2(5) . . . . ?
C60 C61 C62 C63 -0.1(5) . . . . ?
C60 C61 C67 C68 -61.8(5) . . . . ?
C60 C61 C67 C69 55.7(6) . . . . ?
C60 C61 C67 C68A -90.1(7) . . . . ?
C106 C99 C94 C78 -2.9(3) . . . . ?
C106 C99 C94 C95 176.8(2) . . . . ?
C106 C99 C98 C97 -179.5(2) . . . . ?
C62 C63 C70 C71 39.7(4) . . . . ?
C62 C63 C70 C72 -83.6(3) . . . . ?
C62 C61 C67 C68 116.5(5) . . . . ?
C62 C61 C67 C69 -126.0(4) . . . . ?
C62 C61 C67 C68A 88.2(7) . . . . ?
C100 C95 C96 C97 177.0(3) . . . . ?
C103 C97 C96 C95 178.0(3) . . . . ?
C64 C59 C60 C61 -177.5(3) . . . . ?
C67 C61 C62 C63 -178.5(3) . . . . ?

loop_
_smtbx_masks_void_nr
_smtbx_masks_void_average_x
_smtbx_masks_void_average_y
_smtbx_masks_void_average_z
_smtbx_masks_void_volume
_smtbx_masks_void_count_electrons
_smtbx_masks_void_content
1 0.000 -0.820 -0.413 1994.7 370.1 ?
